data_4129391
loop_
_publ_author_name
'Pei, Xiao-Li'
'Yang, Yang'
'Lei, Zhen'
'Chang, Shan-Shan'
'Guan, Zong-Jie'
'Wan, Xian-Kai'
'Wen, Ting-Bin'
'Wang, Quan-Ming'

_publ_section_title
;
 Highly Active Gold(I)-Silver(I) Oxo Cluster Activating sp&#x00B3; C-H
 Bonds of Methyl Ketones under Mild Conditions.
;
_journal_issue 16
_journal_name_full 'Journal of the American Chemical Society'
_journal_page_first 5520
_journal_page_last 5525
_journal_paper_doi 10.1021/jacs.5b01713
_journal_volume 137
_journal_year 2015
_chemical_formula_sum 'C79.5 H92.25 Ag4 Au4 B5 F20 N13.5 O1.5 P4'
_chemical_formula_weight 3038.19
_space_group_IT_number 2
_space_group_name_Hall '-P 1'
_space_group_name_H-M_alt 'P -1'
_symmetry_cell_setting triclinic
_symmetry_space_group_name_H-M 'P -1'
_atom_sites_solution_hydrogens geom
_atom_sites_solution_primary direct
_atom_sites_solution_secondary difmap
_audit_creation_method SHELXL-97
_cell_angle_alpha 88.519(4)
_cell_angle_beta 80.909(4)
_cell_angle_gamma 69.262(5)
_cell_formula_units_Z 4
_cell_length_a 17.2026(9)
_cell_length_b 23.0716(14)
_cell_length_c 26.8972(12)
_cell_measurement_reflns_used 26348
_cell_measurement_temperature 100.01(10)
_cell_measurement_theta_max 65.5690
_cell_measurement_theta_min 3.8260
_cell_volume 9853.0(10)
_computing_cell_refinement 'Bruker FRAMBO'
_computing_data_collection 'Bruker FRAMBO'
_computing_data_reduction 'Bruker SAINT'
_computing_molecular_graphics 'Bruker SHELXTL'
_computing_publication_material 'Bruker SHELXTL'
_computing_structure_refinement 'SHELXL-97 (Sheldrick, 1997)'
_computing_structure_solution 'SHELXS-97 (Sheldrick, 1990)'
_diffrn_ambient_temperature 100.01(10)
_diffrn_measured_fraction_theta_full 0.984
_diffrn_measured_fraction_theta_max 0.962
_diffrn_measurement_device_type 'SuperNova, Dual, Cu at zero, Atlas'
_diffrn_measurement_method 'phi and omega scans'
_diffrn_radiation_monochromator mirror
_diffrn_radiation_source 'SuperNova (Cu) X-ray Source'
_diffrn_radiation_type CuK\a
_diffrn_radiation_wavelength 1.54178
_diffrn_reflns_av_R_equivalents 0.0570
_diffrn_reflns_av_sigmaI/netI 0.0593
_diffrn_reflns_limit_h_max 20
_diffrn_reflns_limit_h_min -20
_diffrn_reflns_limit_k_max 26
_diffrn_reflns_limit_k_min -26
_diffrn_reflns_limit_l_max 31
_diffrn_reflns_limit_l_min -19
_diffrn_reflns_number 58761
_diffrn_reflns_theta_full 25.00
_diffrn_reflns_theta_max 65.61
_diffrn_reflns_theta_min 3.45
_exptl_absorpt_coefficient_mu 18.516
_exptl_absorpt_correction_T_max 1.00000
_exptl_absorpt_correction_T_min 0.40037
_exptl_absorpt_correction_type multi-scan
_exptl_absorpt_process_details
; 
CrysAlisPro, Agilent Technologies, 
Version 1.171.37.33 (release 27-03-2014 CrysAlis171 .NET) 
(compiled Mar 27 2014,17:12:48) 
Empirical absorption correction using spherical harmonics, 
 implemented in SCALE3 ABSPACK scaling algorithm. 
;
_exptl_crystal_colour red
_exptl_crystal_density_diffrn 2.048
_exptl_crystal_density_method 'not measured'
_exptl_crystal_description plate
_exptl_crystal_F_000 5779
_exptl_crystal_size_max 0.12
_exptl_crystal_size_mid 0.10
_exptl_crystal_size_min 0.03
_refine_diff_density_max 7.890
_refine_diff_density_min -3.705
_refine_diff_density_rms 0.357
_refine_ls_extinction_method none
_refine_ls_goodness_of_fit_ref 1.064
_refine_ls_hydrogen_treatment mixed
_refine_ls_matrix_type full
_refine_ls_number_parameters 2287
_refine_ls_number_reflns 32745
_refine_ls_number_restraints 374
_refine_ls_restrained_S_all 1.059
_refine_ls_R_factor_all 0.0929
_refine_ls_R_factor_gt 0.0762
_refine_ls_shift/su_max 0.001
_refine_ls_shift/su_mean 0.000
_refine_ls_structure_factor_coef Fsqd
_refine_ls_weighting_details 'calc w=1/[\s^2^(Fo^2^)+(0.0975P)^2^+533.2441P] where P=(Fo^2^+2Fc^2^)/3'
_refine_ls_weighting_scheme calc
_refine_ls_wR_factor_gt 0.2097
_refine_ls_wR_factor_ref 0.2200
_reflns_number_gt 27751
_reflns_number_total 32745
_reflns_threshold_expression >2sigma(I)
_cod_data_source_file ja5b01713_si_002.cif
_cod_data_source_block 2i
_cod_original_cell_volume 9853.0(9)
_cod_original_sg_symbol_H-M P-1
_cod_original_formula_sum 'C79.50 H92.25 Ag4 Au4 B5 F20 N13.50 O1.50 P4'
_cod_database_code 4129391

loop_
_symmetry_equiv_pos_as_xyz
'x, y, z'
'-x, -y, -z'

loop_
_atom_site_label
_atom_site_type_symbol
_atom_site_fract_x
_atom_site_fract_y
_atom_site_fract_z
_atom_site_U_iso_or_equiv
_atom_site_adp_type
_atom_site_occupancy
_atom_site_symmetry_multiplicity
_atom_site_calc_flag
_atom_site_refinement_flags
Ag1 Ag 0.87339(8) 0.60843(6) 0.28297(4) 0.0283(3) Uani 1 1 d .
Ag2 Ag 0.60246(7) 0.58508(6) 0.37121(4) 0.0291(3) Uani 1 1 d .
Ag3 Ag 0.51731(7) 0.53292(5) 0.20567(4) 0.0235(2) Uani 1 1 d .
Ag4 Ag 0.80697(7) 0.55689(5) 0.10876(4) 0.0225(2) Uani 1 1 d .
Ag5 Ag 0.72202(9) 0.93377(8) 0.78259(5) 0.0491(4) Uani 1 1 d .
Ag6 Ag 0.88835(8) 0.91962(6) 0.59306(5) 0.0298(3) Uani 1 1 d .
Ag7 Ag 1.12469(10) 0.97992(7) 0.67332(6) 0.0440(4) Uani 1 1 d .
Ag8 Ag 0.96214(8) 0.98305(6) 0.86261(5) 0.0330(3) Uani 1 1 d .
Au1 Au 0.83605(4) 0.53345(3) 0.21087(2) 0.01587(14) Uani 1 1 d .
Au2 Au 0.76440(4) 0.53735(3) 0.31224(2) 0.01946(15) Uani 1 1 d .
Au3 Au 0.63136(4) 0.50847(3) 0.28200(2) 0.01643(14) Uani 1 1 d .
Au4 Au 0.70155(4) 0.50834(3) 0.17986(2) 0.01530(14) Uani 1 1 d .
Au5 Au 0.86536(4) 0.89520(3) 0.70225(2) 0.02262(15) Uani 1 1 d .
Au6 Au 1.00868(4) 0.92077(3) 0.66241(2) 0.02497(16) Uani 1 1 d .
Au7 Au 1.03245(4) 0.94272(3) 0.75895(3) 0.02607(16) Uani 1 1 d .
Au8 Au 0.88820(4) 0.91805(3) 0.79999(2) 0.02420(16) Uani 1 1 d .
B1 B 0.2692(9) 0.1861(8) 0.9452(6) 0.047(6) Uani 1 1 d D
B2 B 0.785(2) 0.2512(14) 0.9431(16) 0.074(10) Uani 1 1 d .
B3 B 0.3903(19) 0.0749(13) 0.5979(10) 0.053(6) Uani 1 1 d .
B4 B 0.9401(12) 0.8217(11) 0.2513(7) 0.097(15) Uani 1 1 d D
B5 B 0.6662(14) 0.1949(10) 0.5784(8) 0.035(5) Uani 1 1 d .
B6 B 0.8709(15) 0.3595(10) 0.2488(8) 0.039(5) Uani 1 1 d .
B7 B 0.9359(14) 0.3724(14) 0.5798(9) 0.048(7) Uani 1 1 d .
B8 B 0.6701(16) 0.5909(14) 0.9080(11) 0.053(7) Uani 1 1 d .
B9 B 0.3768(14) 0.2846(11) 0.4024(8) 0.094(13) Uani 1 1 d D
C1 C 0.7078(10) 0.5569(7) 0.2447(5) 0.021(2) Uani 1 1 d U
C2 C 0.6575(10) 0.6234(7) 0.2460(5) 0.021(2) Uani 1 1 d U
C3 C 0.6529(12) 0.6576(7) 0.1967(7) 0.032(4) Uani 1 1 d .
H3A H 0.6282 0.6387 0.1748 0.039 Uiso 1 1 calc R
H3B H 0.7098 0.6515 0.1805 0.039 Uiso 1 1 calc R
C4 C 0.6024(17) 0.7274(10) 0.2016(10) 0.059(6) Uani 1 1 d .
H4A H 0.6035 0.7449 0.1688 0.088 Uiso 1 1 calc R
H4B H 0.6268 0.7469 0.2226 0.088 Uiso 1 1 calc R
H4C H 0.5452 0.7341 0.2164 0.088 Uiso 1 1 calc R
C5 C 0.9195(12) 0.9574(8) 0.7289(6) 0.031(3) Uani 1 1 d U
C6 C 0.8606(12) 1.0208(9) 0.7292(6) 0.031(3) Uani 1 1 d U
C7 C 0.8876(14) 1.0707(10) 0.7059(8) 0.046(5) Uani 1 1 d .
H7A H 0.9111 1.0590 0.6708 0.055 Uiso 1 1 calc R
H7B H 0.9321 1.0739 0.7224 0.055 Uiso 1 1 calc R
C8 C 0.8168(19) 1.1356(11) 0.7083(12) 0.072(8) Uani 1 1 d .
H8A H 0.8397 1.1651 0.6923 0.109 Uiso 1 1 calc R
H8B H 0.7940 1.1484 0.7428 0.109 Uiso 1 1 calc R
H8C H 0.7730 1.1334 0.6911 0.109 Uiso 1 1 calc R
C111 C 1.0195(11) 0.4580(7) 0.1268(6) 0.0260(14) Uani 1 1 d U
C112 C 0.9885(11) 0.4101(7) 0.1290(6) 0.0260(14) Uani 1 1 d U
H11A H 0.9440 0.4102 0.1537 0.031 Uiso 1 1 calc R
C113 C 1.0268(11) 0.3604(8) 0.0923(6) 0.0262(14) Uani 1 1 d U
H11B H 1.0081 0.3270 0.0935 0.031 Uiso 1 1 calc R
C114 C 1.0912(11) 0.3616(7) 0.0551(6) 0.0263(14) Uani 1 1 d U
H11C H 1.1153 0.3293 0.0311 0.032 Uiso 1 1 calc R
C115 C 1.1205(11) 0.4104(7) 0.0531(6) 0.0264(14) Uani 1 1 d U
H11D H 1.1636 0.4112 0.0278 0.032 Uiso 1 1 calc R
C116 C 1.0842(11) 0.4589(8) 0.0899(6) 0.0262(14) Uani 1 1 d U
H11E H 1.1041 0.4915 0.0892 0.031 Uiso 1 1 calc R
C121 C 0.9605(10) 0.5921(7) 0.1404(6) 0.0245(13) Uani 1 1 d U
C122 C 1.0068(11) 0.6287(7) 0.1480(6) 0.0246(13) Uani 1 1 d U
H12A H 1.0478 0.6163 0.1688 0.030 Uiso 1 1 calc R
C123 C 0.9896(11) 0.6851(7) 0.1231(6) 0.0248(13) Uani 1 1 d U
H12B H 1.0215 0.7098 0.1258 0.030 Uiso 1 1 calc R
C124 C 0.9274(10) 0.7034(8) 0.0955(6) 0.0247(13) Uani 1 1 d U
H12C H 0.9145 0.7414 0.0800 0.030 Uiso 1 1 calc R
C125 C 0.8822(11) 0.6650(7) 0.0901(6) 0.0246(13) Uani 1 1 d U
H12D H 0.8400 0.6773 0.0701 0.030 Uiso 1 1 calc R
N126 N 0.8986(9) 0.6094(6) 0.1135(5) 0.0244(13) Uani 1 1 d U
C131 C 1.0460(10) 0.5155(8) 0.2165(6) 0.027(2) Uani 1 1 d U
C132 C 1.1303(10) 0.4828(8) 0.2048(6) 0.027(2) Uani 1 1 d U
H13A H 1.1516 0.4607 0.1742 0.032 Uiso 1 1 calc R
C133 C 1.1839(10) 0.4822(8) 0.2377(6) 0.027(2) Uani 1 1 d U
H13B H 1.2414 0.4600 0.2302 0.032 Uiso 1 1 calc R
C134 C 1.1482(12) 0.5165(10) 0.2831(7) 0.038(4) Uani 1 1 d .
H13C H 1.1819 0.5172 0.3068 0.045 Uiso 1 1 calc R
C135 C 1.0626(12) 0.5492(9) 0.2922(7) 0.036(4) Uani 1 1 d .
H13D H 1.0398 0.5725 0.3222 0.043 Uiso 1 1 calc R
N136 N 1.0102(10) 0.5488(7) 0.2595(5) 0.031(3) Uani 1 1 d .
C211 C 0.8007(10) 0.6148(8) 0.4037(6) 0.028(4) Uani 1 1 d .
C212 C 0.7694(11) 0.6392(10) 0.4509(7) 0.036(4) Uani 1 1 d .
H21A H 0.7592 0.6144 0.4770 0.043 Uiso 1 1 calc R
C213 C 0.7526(14) 0.7023(10) 0.4598(8) 0.048(5) Uani 1 1 d .
H21B H 0.7314 0.7200 0.4921 0.057 Uiso 1 1 calc R
C214 C 0.7680(14) 0.7378(10) 0.4197(8) 0.048(6) Uani 1 1 d .
H21C H 0.7552 0.7802 0.4242 0.058 Uiso 1 1 calc R
C215 C 0.8031(12) 0.7087(9) 0.3726(8) 0.038(4) Uani 1 1 d .
H21D H 0.8168 0.7317 0.3460 0.046 Uiso 1 1 calc R
N216 N 0.8176(9) 0.6486(7) 0.3645(5) 0.028(3) Uani 1 1 d .
C221 C 0.9287(11) 0.4905(8) 0.3826(6) 0.0310(16) Uani 1 1 d U
C222 C 0.9757(11) 0.5026(8) 0.4166(6) 0.0312(16) Uani 1 1 d U
H22A H 0.9503 0.5339 0.4413 0.037 Uiso 1 1 calc R
C223 C 1.0610(11) 0.4669(8) 0.4125(6) 0.0312(16) Uani 1 1 d U
H22B H 1.0903 0.4731 0.4369 0.037 Uiso 1 1 calc R
C224 C 1.1042(11) 0.4234(8) 0.3750(6) 0.0311(16) Uani 1 1 d U
H22C H 1.1623 0.4035 0.3709 0.037 Uiso 1 1 calc R
C225 C 1.0527(11) 0.4106(8) 0.3420(6) 0.0311(16) Uani 1 1 d U
H22D H 1.0779 0.3788 0.3176 0.037 Uiso 1 1 calc R
C226 C 0.9666(11) 0.4444(8) 0.3456(6) 0.0310(16) Uani 1 1 d U
H22E H 0.9353 0.4359 0.3234 0.037 Uiso 1 1 calc R
C231 C 0.7599(10) 0.5073(8) 0.4367(6) 0.024(3) Uani 1 1 d .
C232 C 0.7971(12) 0.4748(10) 0.4767(6) 0.040(5) Uani 1 1 d .
H23A H 0.8534 0.4672 0.4785 0.048 Uiso 1 1 calc R
C233 C 0.7476(14) 0.4542(10) 0.5136(7) 0.045(5) Uani 1 1 d .
H23B H 0.7707 0.4298 0.5394 0.055 Uiso 1 1 calc R
C234 C 0.6626(12) 0.4712(9) 0.5108(7) 0.038(4) Uani 1 1 d .
H23C H 0.6274 0.4607 0.5365 0.046 Uiso 1 1 calc R
C235 C 0.6308(12) 0.5022(8) 0.4719(7) 0.033(4) Uani 1 1 d .
H23D H 0.5741 0.5112 0.4705 0.039 Uiso 1 1 calc R
N236 N 0.6782(9) 0.5215(7) 0.4339(5) 0.030(3) Uani 1 1 d .
C311 C 0.5669(10) 0.4247(8) 0.3774(6) 0.025(2) Uani 1 1 d U
C312 C 0.5083(10) 0.4148(8) 0.4154(6) 0.025(2) Uani 1 1 d U
H31A H 0.4512 0.4331 0.4139 0.030 Uiso 1 1 calc R
C313 C 0.5348(13) 0.3773(8) 0.4557(7) 0.036(4) Uani 1 1 d .
H31B H 0.4959 0.3708 0.4813 0.044 Uiso 1 1 calc R
C314 C 0.6199(13) 0.3504(9) 0.4565(6) 0.036(4) Uani 1 1 d .
H31C H 0.6380 0.3254 0.4832 0.043 Uiso 1 1 calc R
C315 C 0.6804(13) 0.3593(9) 0.4184(6) 0.036(4) Uani 1 1 d .
H31D H 0.7377 0.3410 0.4198 0.044 Uiso 1 1 calc R
C316 C 0.6516(11) 0.3970(8) 0.3781(6) 0.028(4) Uani 1 1 d .
H31E H 0.6901 0.4030 0.3519 0.034 Uiso 1 1 calc R
C321 C 0.4454(9) 0.5405(8) 0.3483(5) 0.021(3) Uani 1 1 d .
C322 C 0.3632(11) 0.5491(8) 0.3438(6) 0.026(4) Uani 1 1 d .
H32A H 0.3507 0.5185 0.3285 0.032 Uiso 1 1 calc R
C323 C 0.2981(11) 0.6053(8) 0.3626(7) 0.032(4) Uani 1 1 d .
H32B H 0.2423 0.6130 0.3593 0.039 Uiso 1 1 calc R
C324 C 0.3213(12) 0.6479(9) 0.3859(7) 0.037(4) Uani 1 1 d .
H32C H 0.2810 0.6856 0.3983 0.044 Uiso 1 1 calc R
C325 C 0.4048(10) 0.6343(8) 0.3909(6) 0.024(3) Uani 1 1 d .
H32D H 0.4186 0.6631 0.4077 0.029 Uiso 1 1 calc R
N326 N 0.4659(8) 0.5824(6) 0.3729(5) 0.025(3) Uani 1 1 d .
C331 C 0.4901(10) 0.4308(8) 0.2852(6) 0.0267(14) Uani 1 1 d U
C332 C 0.4656(10) 0.3813(8) 0.3029(6) 0.0268(14) Uani 1 1 d U
H33A H 0.4707 0.3680 0.3355 0.032 Uiso 1 1 calc R
C333 C 0.4333(10) 0.3522(8) 0.2708(6) 0.0268(14) Uani 1 1 d U
H33B H 0.4167 0.3192 0.2816 0.032 Uiso 1 1 calc R
C334 C 0.4266(10) 0.3740(8) 0.2219(6) 0.0268(14) Uani 1 1 d U
H33C H 0.4044 0.3563 0.1997 0.032 Uiso 1 1 calc R
C335 C 0.4544(10) 0.4235(8) 0.2075(6) 0.0266(14) Uani 1 1 d U
H33D H 0.4504 0.4375 0.1749 0.032 Uiso 1 1 calc R
N336 N 0.4858(9) 0.4513(7) 0.2373(5) 0.0266(14) Uani 1 1 d U
C411 C 0.6496(9) 0.3997(7) 0.1209(5) 0.019(3) Uani 1 1 d .
C412 C 0.6759(10) 0.3612(8) 0.1610(6) 0.025(3) Uani 1 1 d .
H41A H 0.7087 0.3704 0.1817 0.030 Uiso 1 1 calc R
C413 C 0.6531(11) 0.3095(7) 0.1698(6) 0.028(4) Uani 1 1 d .
H41B H 0.6716 0.2842 0.1962 0.034 Uiso 1 1 calc R
C414 C 0.6041(11) 0.2945(8) 0.1406(7) 0.030(4) Uani 1 1 d .
H41C H 0.5901 0.2593 0.1468 0.036 Uiso 1 1 calc R
C415 C 0.5750(10) 0.3336(8) 0.1008(7) 0.029(4) Uani 1 1 d .
H41D H 0.5402 0.3247 0.0813 0.035 Uiso 1 1 calc R
C416 C 0.5980(11) 0.3851(8) 0.0907(6) 0.027(4) Uani 1 1 d .
H41E H 0.5797 0.4100 0.0641 0.033 Uiso 1 1 calc R
C421 C 0.7692(10) 0.4428(7) 0.0586(6) 0.021(3) Uani 1 1 d .
C422 C 0.7814(10) 0.3964(8) 0.0235(6) 0.026(3) Uani 1 1 d .
H42A H 0.7430 0.3763 0.0242 0.031 Uiso 1 1 calc R
C423 C 0.8530(11) 0.3809(8) -0.0131(6) 0.030(4) Uani 1 1 d .
H42B H 0.8631 0.3495 -0.0369 0.036 Uiso 1 1 calc R
C424 C 0.9089(10) 0.4113(8) -0.0145(6) 0.0254(19) Uani 1 1 d U
H42C H 0.9566 0.4014 -0.0390 0.030 Uiso 1 1 calc R
C425 C 0.8912(10) 0.4577(8) 0.0223(6) 0.0251(19) Uani 1 1 d U
H42D H 0.9283 0.4789 0.0217 0.030 Uiso 1 1 calc R
N426 N 0.8238(8) 0.4733(6) 0.0584(5) 0.0249(19) Uani 1 1 d U
C431 C 0.5928(9) 0.5248(7) 0.0856(6) 0.021(3) Uani 1 1 d .
C432 C 0.5970(11) 0.5371(8) 0.0343(6) 0.026(4) Uani 1 1 d .
H43A H 0.6434 0.5145 0.0111 0.032 Uiso 1 1 calc R
C433 C 0.5280(12) 0.5850(9) 0.0190(7) 0.034(4) Uani 1 1 d .
H43B H 0.5281 0.5952 -0.0147 0.041 Uiso 1 1 calc R
C434 C 0.4607(11) 0.6163(9) 0.0553(6) 0.033(2) Uani 1 1 d U
H43C H 0.4141 0.6481 0.0467 0.039 Uiso 1 1 calc R
C435 C 0.4642(11) 0.5993(9) 0.1046(6) 0.032(2) Uani 1 1 d U
H43D H 0.4188 0.6209 0.1289 0.039 Uiso 1 1 calc R
N436 N 0.5277(9) 0.5545(7) 0.1197(5) 0.032(2) Uani 1 1 d U
C511 C 0.8403(11) 0.7940(8) 0.6163(6) 0.028(4) Uani 1 1 d .
C512 C 0.8328(12) 0.7380(8) 0.6044(7) 0.035(4) Uani 1 1 d .
H51A H 0.8077 0.7181 0.6288 0.041 Uiso 1 1 calc R
C513 C 0.8631(12) 0.7119(9) 0.5554(6) 0.034(4) Uani 1 1 d .
H51B H 0.8582 0.6747 0.5469 0.041 Uiso 1 1 calc R
C514 C 0.9003(11) 0.7426(9) 0.5202(7) 0.033(4) Uani 1 1 d .
H51C H 0.9222 0.7261 0.4876 0.040 Uiso 1 1 calc R
C515 C 0.9045(12) 0.7982(9) 0.5344(7) 0.035(4) Uani 1 1 d .
H51D H 0.9282 0.8191 0.5102 0.042 Uiso 1 1 calc R
N516 N 0.8764(9) 0.8240(6) 0.5809(5) 0.025(3) Uani 1 1 d .
C521 C 0.8089(11) 0.7702(8) 0.7207(6) 0.029(2) Uani 1 1 d U
C522 C 0.8761(11) 0.7506(8) 0.7469(6) 0.029(2) Uani 1 1 d U
H52A H 0.9181 0.7676 0.7403 0.035 Uiso 1 1 calc R
C523 C 0.8818(11) 0.7052(8) 0.7835(6) 0.029(2) Uani 1 1 d U
H52B H 0.9274 0.6922 0.8008 0.035 Uiso 1 1 calc R
C524 C 0.8196(13) 0.6803(10) 0.7934(7) 0.041(5) Uani 1 1 d .
H52C H 0.8228 0.6507 0.8180 0.049 Uiso 1 1 calc R
C525 C 0.7528(13) 0.6985(10) 0.7676(7) 0.042(5) Uani 1 1 d .
H52D H 0.7114 0.6809 0.7745 0.051 Uiso 1 1 calc R
C526 C 0.7464(12) 0.7437(9) 0.7305(7) 0.036(4) Uani 1 1 d .
H52E H 0.7013 0.7557 0.7127 0.043 Uiso 1 1 calc R
C531 C 0.6910(11) 0.8758(9) 0.6769(7) 0.036(2) Uani 1 1 d U
C532 C 0.6485(12) 0.8737(10) 0.6377(8) 0.044(5) Uani 1 1 d .
H53A H 0.6755 0.8465 0.6102 0.052 Uiso 1 1 calc R
C533 C 0.5645(13) 0.9126(12) 0.6399(9) 0.053(6) Uani 1 1 d .
H53B H 0.5347 0.9127 0.6139 0.064 Uiso 1 1 calc R
C534 C 0.5281(13) 0.9507(12) 0.6817(10) 0.060(7) Uani 1 1 d .
H53C H 0.4720 0.9766 0.6845 0.072 Uiso 1 1 calc R
C535 C 0.5718(11) 0.9514(9) 0.7189(7) 0.036(2) Uani 1 1 d U
H53D H 0.5445 0.9779 0.7468 0.043 Uiso 1 1 calc R
N536 N 0.6552(9) 0.9144(8) 0.7176(6) 0.036(2) Uani 1 1 d U
C611 C 1.2116(11) 0.8610(9) 0.5938(7) 0.031(4) Uani 1 1 d .
C612 C 1.2796(11) 0.8089(9) 0.5727(7) 0.032(4) Uani 1 1 d .
H61A H 1.2703 0.7749 0.5605 0.039 Uiso 1 1 calc R
C613 C 1.3604(12) 0.8086(11) 0.5703(7) 0.042(5) Uani 1 1 d .
H61B H 1.4067 0.7743 0.5571 0.051 Uiso 1 1 calc R
C614 C 1.3706(15) 0.8604(13) 0.5880(8) 0.057(7) Uani 1 1 d .
H61C H 1.4241 0.8624 0.5853 0.068 Uiso 1 1 calc R
C615 C 1.3038(16) 0.9076(13) 0.6089(9) 0.067(8) Uani 1 1 d .
H61D H 1.3130 0.9416 0.6212 0.080 Uiso 1 1 calc R
N616 N 1.2229(10) 0.9098(8) 0.6136(7) 0.046(4) Uani 1 1 d .
C621 C 1.0999(9) 0.7904(7) 0.5890(6) 0.022(3) Uani 1 1 d .
C622 C 1.1175(10) 0.7600(8) 0.5425(7) 0.031(4) Uani 1 1 d .
H62A H 1.1358 0.7777 0.5137 0.037 Uiso 1 1 calc R
C623 C 1.1076(12) 0.7027(8) 0.5393(7) 0.034(4) Uani 1 1 d .
H62B H 1.1185 0.6824 0.5081 0.041 Uiso 1 1 calc R
C624 C 1.0817(12) 0.6764(9) 0.5823(8) 0.039(4) Uani 1 1 d .
H62C H 1.0745 0.6385 0.5801 0.047 Uiso 1 1 calc R
C625 C 1.0662(14) 0.7066(10) 0.6296(8) 0.045(5) Uani 1 1 d .
H62D H 1.0491 0.6891 0.6589 0.054 Uiso 1 1 calc R
C626 C 1.0770(11) 0.7628(9) 0.6314(7) 0.035(4) Uani 1 1 d .
H62E H 1.0684 0.7826 0.6626 0.042 Uiso 1 1 calc R
C631 C 1.0792(10) 0.9001(8) 0.5343(6) 0.024(3) Uani 1 1 d .
C632 C 1.1406(13) 0.9036(8) 0.4955(7) 0.036(4) Uani 1 1 d .
H63A H 1.1963 0.8925 0.5003 0.044 Uiso 1 1 calc R
C633 C 1.1169(13) 0.9243(9) 0.4487(7) 0.037(4) Uani 1 1 d .
H63B H 1.1566 0.9273 0.4219 0.044 Uiso 1 1 calc R
C634 C 1.0343(13) 0.9400(9) 0.4433(7) 0.038(4) Uani 1 1 d .
H63C H 1.0172 0.9530 0.4125 0.046 Uiso 1 1 calc R
C635 C 0.9764(12) 0.9366(8) 0.4840(7) 0.033(4) Uani 1 1 d .
H63D H 0.9201 0.9489 0.4799 0.040 Uiso 1 1 calc R
N636 N 0.9969(10) 0.9163(7) 0.5294(5) 0.033(3) Uani 1 1 d .
C711 C 1.1614(11) 0.8931(7) 0.8514(7) 0.033(3) Uani 1 1 d U
C712 C 1.2232(11) 0.8495(7) 0.8737(7) 0.033(3) Uani 1 1 d U
H71A H 1.2697 0.8251 0.8514 0.040 Uiso 1 1 calc R
C713 C 1.2261(14) 0.8379(10) 0.9190(9) 0.052(6) Uani 1 1 d .
H71B H 1.2748 0.8116 0.9299 0.062 Uiso 1 1 calc R
C714 C 1.1556(14) 0.8652(9) 0.9506(8) 0.044(5) Uani 1 1 d .
H71C H 1.1523 0.8565 0.9847 0.053 Uiso 1 1 calc R
C715 C 1.0866(15) 0.9069(9) 0.9324(8) 0.047(5) Uani 1 1 d .
H71D H 1.0374 0.9261 0.9549 0.056 Uiso 1 1 calc R
N716 N 1.0883(10) 0.9207(7) 0.8827(6) 0.037(4) Uani 1 1 d .
C721 C 1.2306(12) 0.8456(8) 0.7505(6) 0.032(4) Uani 1 1 d .
C722 C 1.3141(13) 0.8375(9) 0.7309(9) 0.049(5) Uani 1 1 d .
H72A H 1.3355 0.8681 0.7366 0.059 Uiso 1 1 calc R
C723 C 1.3663(13) 0.7830(11) 0.7022(10) 0.058(7) Uani 1 1 d .
H72B H 1.4230 0.7761 0.6913 0.069 Uiso 1 1 calc R
C724 C 1.3319(16) 0.7408(9) 0.6908(8) 0.053(6) Uani 1 1 d .
H72C H 1.3654 0.7063 0.6705 0.064 Uiso 1 1 calc R
C725 C 1.2486(15) 0.7477(9) 0.7086(7) 0.043(5) Uani 1 1 d .
H72D H 1.2266 0.7179 0.7017 0.052 Uiso 1 1 calc R
C726 C 1.2009(13) 0.8001(8) 0.7366(7) 0.035(4) Uani 1 1 d .
H72E H 1.1443 0.8062 0.7472 0.042 Uiso 1 1 calc R
C731 C 1.2112(13) 0.9695(9) 0.7756(10) 0.047(5) Uani 1 1 d .
C732 C 1.2584(19) 0.9823(11) 0.8070(12) 0.074(9) Uani 1 1 d .
H73A H 1.2614 0.9643 0.8384 0.089 Uiso 1 1 calc R
C733 C 1.302(2) 1.0220(15) 0.7924(15) 0.089(11) Uani 1 1 d .
H73B H 1.3345 1.0307 0.8136 0.107 Uiso 1 1 calc R
C734 C 1.2963(16) 1.0479(12) 0.7466(13) 0.069(8) Uani 1 1 d .
H73C H 1.3243 1.0750 0.7361 0.082 Uiso 1 1 calc R
C735 C 1.2482(15) 1.0333(11) 0.7156(11) 0.056(6) Uani 1 1 d .
H73D H 1.2452 1.0506 0.6840 0.067 Uiso 1 1 calc R
N736 N 1.2066(12) 0.9959(8) 0.7294(8) 0.050(5) Uani 1 1 d .
C811 C 0.7838(13) 0.8385(10) 0.8776(8) 0.043(2) Uani 1 1 d U
C812 C 0.7838(13) 0.7907(10) 0.9098(8) 0.043(2) Uani 1 1 d U
H81A H 0.8243 0.7766 0.9308 0.051 Uiso 1 1 calc R
C813 C 0.7229(13) 0.7637(10) 0.9107(8) 0.043(2) Uani 1 1 d U
H81B H 0.7203 0.7328 0.9331 0.052 Uiso 1 1 calc R
C814 C 0.6672(13) 0.7840(10) 0.8776(8) 0.043(2) Uani 1 1 d U
H81C H 0.6266 0.7663 0.8763 0.052 Uiso 1 1 calc R
C815 C 0.6719(14) 0.8316(14) 0.8458(9) 0.063(7) Uani 1 1 d .
H81D H 0.6328 0.8452 0.8239 0.075 Uiso 1 1 calc R
N816 N 0.7284(11) 0.8588(8) 0.8446(6) 0.043(4) Uani 1 1 d .
C821 C 0.8175(10) 0.9344(8) 0.9282(6) 0.025(3) Uani 1 1 d .
C822 C 0.7552(13) 0.9325(9) 0.9668(7) 0.037(4) Uani 1 1 d .
H82A H 0.7294 0.9033 0.9661 0.045 Uiso 1 1 calc R
C823 C 0.7321(15) 0.9756(10) 1.0067(9) 0.053(6) Uani 1 1 d .
H82B H 0.6902 0.9760 1.0334 0.063 Uiso 1 1 calc R
C824 C 0.7724(13) 1.0172(11) 1.0057(8) 0.049(6) Uani 1 1 d .
H82C H 0.7581 1.0464 1.0319 0.058 Uiso 1 1 calc R
C825 C 0.8326(14) 1.0161(10) 0.9669(9) 0.050(6) Uani 1 1 d .
H82D H 0.8587 1.0451 0.9675 0.060 Uiso 1 1 calc R
N826 N 0.8582(9) 0.9748(7) 0.9264(6) 0.034(3) Uani 1 1 d .
C831 C 0.9539(10) 0.8210(7) 0.8945(6) 0.023(3) Uani 1 1 d .
C832 C 1.0196(12) 0.7902(8) 0.8563(7) 0.031(4) Uani 1 1 d .
H83A H 1.0134 0.7965 0.8226 0.037 Uiso 1 1 calc R
C833 C 1.0957(11) 0.7492(8) 0.8697(8) 0.041(5) Uani 1 1 d .
H83B H 1.1392 0.7267 0.8447 0.049 Uiso 1 1 calc R
C834 C 1.1060(14) 0.7421(9) 0.9191(8) 0.043(5) Uani 1 1 d .
H83C H 1.1575 0.7168 0.9274 0.051 Uiso 1 1 calc R
C835 C 1.0407(13) 0.7720(9) 0.9565(8) 0.043(5) Uani 1 1 d .
H83D H 1.0476 0.7660 0.9901 0.051 Uiso 1 1 calc R
C836 C 0.9643(12) 0.8113(9) 0.9444(7) 0.038(4) Uani 1 1 d .
H83E H 0.9200 0.8311 0.9699 0.046 Uiso 1 1 calc R
N900 N 0.6117(11) 1.0194(9) 0.8181(8) 0.052(5) Uani 1 1 d .
C901 C 0.5501(15) 1.0533(13) 0.8370(9) 0.059(6) Uani 1 1 d .
C902 C 0.4684(19) 1.0987(18) 0.8626(12) 0.099(13) Uani 1 1 d .
N903 N 0.7741(12) 0.9998(8) 0.6254(7) 0.050(5) Uani 1 1 d .
C904 C 0.7127(15) 1.0345(10) 0.6468(9) 0.050(5) Uani 1 1 d .
C905 C 0.6313(16) 1.0775(13) 0.6731(10) 0.069(8) Uani 1 1 d .
N906 N 1.091(2) 1.0731(15) 0.6351(9) 0.106(6) Uani 1 1 d U
C907 C 1.093(3) 1.1165(19) 0.6221(12) 0.106(6) Uani 1 1 d U
C908 C 1.133(3) 1.1599(19) 0.6005(12) 0.106(6) Uani 1 1 d U
N909 N 0.9166(14) 1.0807(9) 0.8376(7) 0.058(5) Uani 1 1 d .
C910 C 0.8913(16) 1.1329(12) 0.8313(10) 0.058(6) Uani 1 1 d .
C911 C 0.855(2) 1.2003(13) 0.8218(13) 0.082(9) Uani 1 1 d .
N912 N 0.4573(10) 0.6302(7) 0.2408(6) 0.037(4) Uani 1 1 d .
C913 C 0.4277(15) 0.6768(9) 0.2579(8) 0.046(5) Uani 1 1 d .
C914 C 0.390(2) 0.7396(10) 0.2823(11) 0.100(14) Uani 1 1 d .
N915 N 0.5726(10) 0.6759(7) 0.4171(6) 0.037(4) Uani 1 1 d .
C916 C 0.5565(11) 0.7223(10) 0.4383(7) 0.036(4) Uani 1 1 d .
C917 C 0.5376(14) 0.7806(10) 0.4652(9) 0.049(5) Uani 1 1 d .
N918 N 0.8176(13) 0.6935(8) 0.2377(7) 0.052(5) Uani 1 1 d .
C919 C 0.8002(14) 0.7410(10) 0.2185(8) 0.046(5) Uani 1 1 d .
C920 C 0.7752(14) 0.8010(10) 0.1941(8) 0.046(5) Uani 1 1 d .
N921 N 0.7070(10) 0.6334(7) 0.0702(6) 0.036(4) Uani 1 1 d .
C922 C 0.6544(12) 0.6739(9) 0.0577(7) 0.034(4) Uani 1 1 d .
C923 C 0.5871(14) 0.7257(10) 0.0419(10) 0.053(6) Uani 1 1 d .
C924 C 0.4279(12) 0.1565(9) 0.7103(8) 0.038(4) Uiso 1 1 d .
C925 C 0.4119(15) 0.2024(11) 0.6712(9) 0.050(5) Uiso 1 1 d .
N926 N 0.4412(13) 0.1196(9) 0.7406(8) 0.055(5) Uiso 1 1 d .
C927 C 0.0384(16) 0.0884(12) 0.9250(10) 0.057(6) Uiso 1 1 d .
C928 C 0.069(3) 0.130(2) 0.8941(16) 0.109(12) Uiso 1 1 d .
N929 N 0.0097(16) 0.0587(11) 0.9471(9) 0.074(6) Uiso 1 1 d .
C933 C 0.7118(18) 0.9770(13) 0.5167(11) 0.066(7) Uiso 1 1 d .
C934 C 0.6255(19) 1.0165(14) 0.5208(11) 0.071(7) Uiso 1 1 d .
F11 F 0.2106(12) 0.2295(10) 0.9781(6) 0.195(18) Uani 1 1 d D
F12 F 0.2954(8) 0.2173(5) 0.9056(4) 0.055(3) Uani 1 1 d D
F13 F 0.3344(6) 0.1514(5) 0.9691(4) 0.053(3) Uani 1 1 d D
F14 F 0.2338(17) 0.1488(11) 0.9265(10) 0.201(19) Uani 1 1 d D
F21 F 0.7308(12) 0.2851(8) 0.9138(7) 0.097(6) Uani 1 1 d .
F22 F 0.7897(13) 0.1884(7) 0.9391(6) 0.089(6) Uani 1 1 d .
F23 F 0.7549(15) 0.2717(8) 0.9940(7) 0.101(6) Uani 1 1 d .
F24 F 0.8662(12) 0.2525(9) 0.9307(7) 0.091(5) Uani 1 1 d .
F31 F 0.3220(13) 0.1140(9) 0.6319(10) 0.114(7) Uani 1 1 d .
F32 F 0.382(2) 0.0987(12) 0.5507(8) 0.154(12) Uani 1 1 d .
F33 F 0.4637(10) 0.0778(8) 0.6107(7) 0.080(5) Uani 1 1 d .
F34 F 0.3923(11) 0.0150(8) 0.6001(7) 0.080(5) Uani 1 1 d .
F41 F 1.0056(11) 0.8146(14) 0.2770(8) 0.196(18) Uani 1 1 d D
F42 F 0.9180(16) 0.8789(9) 0.2293(9) 0.162(11) Uani 1 1 d D
F43 F 0.8719(10) 0.8174(10) 0.2832(6) 0.111(7) Uani 1 1 d D
F44 F 0.9650(11) 0.7768(10) 0.2136(7) 0.118(8) Uani 1 1 d D
F51 F 0.7323(10) 0.1888(9) 0.6023(7) 0.092(6) Uani 1 1 d .
F52 F 0.6604(11) 0.2382(6) 0.5415(4) 0.069(4) Uani 1 1 d .
F53 F 0.5918(9) 0.2158(7) 0.6129(5) 0.068(4) Uani 1 1 d .
F54 F 0.6733(7) 0.1386(5) 0.5568(5) 0.051(3) Uani 1 1 d .
F61 F 0.9292(8) 0.3893(5) 0.2480(4) 0.046(3) Uani 1 1 d .
F62 F 0.8371(7) 0.3757(5) 0.2041(5) 0.046(3) Uani 1 1 d .
F63 F 0.8126(10) 0.3807(6) 0.2901(6) 0.088(6) Uani 1 1 d .
F64 F 0.9113(7) 0.2958(5) 0.2500(4) 0.040(3) Uani 1 1 d .
F71 F 0.9515(8) 0.3948(6) 0.5318(4) 0.050(3) Uani 1 1 d .
F72 F 0.9046(10) 0.3251(8) 0.5763(5) 0.072(4) Uani 1 1 d .
F73 F 1.0106(8) 0.3519(8) 0.5990(5) 0.071(4) Uani 1 1 d .
F74 F 0.8760(8) 0.4203(8) 0.6103(5) 0.070(4) Uani 1 1 d .
F81 F 0.7296(9) 0.5451(9) 0.9318(6) 0.083(5) Uani 1 1 d .
F82 F 0.7067(8) 0.6039(8) 0.8616(4) 0.073(5) Uani 1 1 d .
F83 F 0.6368(13) 0.6451(9) 0.9373(6) 0.101(7) Uani 1 1 d .
F84 F 0.6073(7) 0.5697(7) 0.9020(4) 0.056(4) Uani 1 1 d .
F93 F 0.3228(18) 0.3387(10) 0.4271(14) 0.31(3) Uani 1 1 d D
F91 F 0.358(2) 0.2821(19) 0.3558(9) 0.31(4) Uani 1 1 d D
F94 F 0.3726(14) 0.2346(8) 0.4298(5) 0.108(8) Uani 1 1 d D
F92 F 0.4559(9) 0.2870(8) 0.3969(7) 0.087(5) Uani 1 1 d D
O2 O 0.7827(10) 1.0361(7) 0.7483(6) 0.057(4) Uani 1 1 d .
O1 O 0.6168(8) 0.6529(5) 0.2865(4) 0.031(3) Uani 1 1 d .
N29 N 0.7810(17) 0.9436(12) 0.5132(10) 0.082(7) Uiso 1 1 d .
P1 P 0.9699(2) 0.52018(17) 0.17399(14) 0.0172(7) Uani 1 1 d .
P2 P 0.8173(3) 0.5345(2) 0.38494(15) 0.0259(9) Uani 1 1 d .
P3 P 0.5343(2) 0.47137(18) 0.32408(14) 0.0194(8) Uani 1 1 d .
P4 P 0.6798(2) 0.46557(18) 0.11041(13) 0.0179(7) Uani 1 1 d .
P5 P 0.8024(3) 0.83116(19) 0.67767(15) 0.0241(8) Uani 1 1 d .
P6 P 1.1026(3) 0.8680(2) 0.59472(16) 0.0268(9) Uani 1 1 d .
P7 P 1.1599(3) 0.9135(2) 0.78568(18) 0.0300(10) Uani 1 1 d .
P8 P 0.8596(3) 0.87718(19) 0.87546(15) 0.0247(9) Uani 1 1 d .
O3 O 0.3323(18) 0.5600(13) 0.2011(11) 0.120(9) Uiso 1 1 d D
C932 C 0.268(2) 0.6136(16) 0.2220(15) 0.105(12) Uiso 1 1 d D
F101 F 0.409(2) 0.8642(19) 0.8169(8) 0.28(2) Uiso 1 1 d D
F102 F 0.3780(11) 0.8390(8) 0.8969(7) 0.086(5) Uiso 1 1 d D
F103 F 0.5053(12) 0.8549(12) 0.8654(10) 0.153(10) Uiso 1 1 d D
F104 F 0.3818(19) 0.9331(9) 0.8832(14) 0.220(17) Uiso 1 1 d D
B10 B 0.4196(16) 0.8722(13) 0.8659(10) 0.600 Uiso 1 1 d D

loop_
_atom_site_aniso_label
_atom_site_aniso_U_11
_atom_site_aniso_U_22
_atom_site_aniso_U_33
_atom_site_aniso_U_23
_atom_site_aniso_U_13
_atom_site_aniso_U_12
Ag1 0.0298(6) 0.0369(7) 0.0186(6) -0.0095(5) 0.0050(5) -0.0155(5)
Ag2 0.0229(6) 0.0386(7) 0.0184(6) -0.0112(5) 0.0010(5) -0.0031(5)
Ag3 0.0230(6) 0.0300(6) 0.0137(5) 0.0018(4) 0.0019(4) -0.0068(5)
Ag4 0.0275(6) 0.0286(6) 0.0126(5) 0.0013(4) -0.0006(4) -0.0124(5)
Ag5 0.0246(7) 0.0783(11) 0.0213(7) -0.0089(7) -0.0011(5) 0.0094(7)
Ag6 0.0282(6) 0.0375(7) 0.0203(6) -0.0017(5) 0.0021(5) -0.0098(5)
Ag7 0.0495(9) 0.0475(8) 0.0376(8) -0.0131(6) 0.0078(7) -0.0254(7)
Ag8 0.0312(7) 0.0358(7) 0.0264(7) -0.0081(5) -0.0014(5) -0.0057(5)
Au1 0.0150(3) 0.0235(3) 0.0076(3) -0.0022(2) 0.0030(2) -0.0067(2)
Au2 0.0220(3) 0.0300(3) 0.0067(3) -0.0020(2) 0.0011(2) -0.0108(3)
Au3 0.0162(3) 0.0238(3) 0.0070(3) -0.0016(2) 0.0039(2) -0.0065(2)
Au4 0.0138(3) 0.0233(3) 0.0063(3) -0.0021(2) 0.0024(2) -0.0051(2)
Au5 0.0246(3) 0.0275(3) 0.0130(3) -0.0026(2) 0.0013(3) -0.0075(3)
Au6 0.0220(3) 0.0319(4) 0.0163(3) -0.0053(3) 0.0038(3) -0.0062(3)
Au7 0.0241(3) 0.0292(4) 0.0207(3) -0.0062(3) -0.0015(3) -0.0047(3)
Au8 0.0299(4) 0.0247(3) 0.0138(3) -0.0021(2) 0.0005(3) -0.0061(3)
B1 0.023(11) 0.070(16) 0.031(12) 0.013(11) 0.018(9) -0.007(11)
B2 0.08(2) 0.040(15) 0.11(3) 0.019(17) -0.04(2) -0.018(15)
B3 0.067(18) 0.052(15) 0.041(14) -0.002(11) -0.002(13) -0.024(14)
B4 0.054(19) 0.18(5) 0.034(17) -0.04(2) 0.033(15) -0.03(2)
B5 0.035(11) 0.039(11) 0.017(10) 0.001(8) 0.013(8) -0.003(9)
B6 0.049(13) 0.028(11) 0.029(11) 0.001(8) -0.009(10) 0.000(10)
B7 0.027(11) 0.088(19) 0.032(13) -0.030(12) 0.001(10) -0.023(12)
B8 0.037(13) 0.066(17) 0.053(16) -0.005(13) -0.010(12) -0.011(12)
B9 0.14(4) 0.10(3) 0.040(18) 0.015(18) 0.00(2) -0.06(3)
C1 0.025(6) 0.029(6) 0.008(5) -0.003(4) 0.002(4) -0.011(5)
C2 0.025(6) 0.029(6) 0.009(5) -0.003(4) 0.001(4) -0.011(5)
C3 0.043(11) 0.019(8) 0.024(9) -0.003(7) 0.003(8) -0.001(7)
C4 0.074(17) 0.033(11) 0.059(15) 0.009(10) -0.003(13) -0.011(11)
C5 0.040(7) 0.041(7) 0.016(6) -0.009(5) 0.001(5) -0.021(6)
C6 0.040(7) 0.041(7) 0.016(6) -0.009(5) 0.001(5) -0.021(6)
C7 0.047(12) 0.060(13) 0.041(12) 0.022(10) -0.009(10) -0.031(11)
C8 0.09(2) 0.033(12) 0.09(2) 0.008(12) -0.027(16) -0.005(12)
C111 0.032(4) 0.025(3) 0.018(3) 0.000(3) -0.005(3) -0.005(3)
C112 0.032(4) 0.025(3) 0.018(3) 0.000(3) -0.005(3) -0.005(3)
C113 0.032(4) 0.025(3) 0.018(3) 0.000(3) -0.005(3) -0.005(3)
C114 0.032(4) 0.025(3) 0.018(3) 0.000(3) -0.005(3) -0.005(3)
C115 0.032(4) 0.025(3) 0.018(3) 0.001(3) -0.005(3) -0.005(3)
C116 0.032(4) 0.025(3) 0.018(3) 0.001(3) -0.005(3) -0.005(3)
C121 0.029(3) 0.029(3) 0.011(3) -0.004(2) 0.008(2) -0.009(3)
C122 0.029(3) 0.029(3) 0.012(3) -0.004(2) 0.008(2) -0.009(3)
C123 0.029(3) 0.029(3) 0.012(3) -0.004(2) 0.008(2) -0.009(3)
C124 0.029(3) 0.029(3) 0.012(3) -0.003(2) 0.008(2) -0.009(3)
C125 0.029(3) 0.028(3) 0.012(3) -0.003(2) 0.008(2) -0.009(3)
N126 0.029(3) 0.028(3) 0.012(3) -0.004(2) 0.008(2) -0.009(3)
C131 0.016(4) 0.043(6) 0.019(5) -0.002(4) 0.007(4) -0.011(4)
C132 0.016(4) 0.043(5) 0.019(5) -0.002(4) 0.007(4) -0.011(4)
C133 0.016(4) 0.044(6) 0.019(5) -0.002(4) 0.007(4) -0.011(4)
C134 0.030(10) 0.059(12) 0.035(11) 0.000(9) -0.011(8) -0.025(9)
C135 0.044(11) 0.041(10) 0.030(10) -0.009(8) -0.008(8) -0.021(9)
N136 0.039(8) 0.034(8) 0.023(8) 0.001(6) -0.009(7) -0.018(7)
C211 0.015(8) 0.044(10) 0.025(9) -0.011(7) -0.007(7) -0.007(7)
C212 0.019(8) 0.062(13) 0.019(9) -0.013(8) 0.003(7) -0.007(8)
C213 0.047(12) 0.054(13) 0.041(12) -0.025(10) -0.008(10) -0.015(10)
C214 0.054(13) 0.047(12) 0.046(13) -0.027(10) -0.014(10) -0.014(10)
C215 0.041(11) 0.041(11) 0.035(11) -0.016(8) -0.003(9) -0.016(9)
N216 0.030(8) 0.035(8) 0.021(7) -0.010(6) -0.003(6) -0.015(6)
C221 0.027(3) 0.039(4) 0.018(3) -0.004(3) 0.008(3) -0.004(3)
C222 0.027(3) 0.039(4) 0.018(3) -0.004(3) 0.008(3) -0.004(3)
C223 0.027(3) 0.039(4) 0.018(3) -0.004(3) 0.008(3) -0.004(3)
C224 0.027(3) 0.039(4) 0.018(3) -0.004(3) 0.008(3) -0.004(3)
C225 0.027(3) 0.039(4) 0.018(3) -0.004(3) 0.008(3) -0.004(3)
C226 0.027(3) 0.039(4) 0.018(3) -0.004(3) 0.008(3) -0.005(3)
C231 0.026(9) 0.030(8) 0.008(7) -0.002(6) -0.002(6) 0.000(7)
C232 0.032(10) 0.059(13) 0.013(9) 0.008(8) 0.008(7) -0.003(9)
C233 0.049(12) 0.048(12) 0.020(10) 0.009(8) 0.006(9) 0.000(10)
C234 0.038(11) 0.052(12) 0.014(9) 0.000(8) 0.014(8) -0.011(9)
C235 0.030(9) 0.030(9) 0.028(10) -0.014(7) 0.002(8) 0.000(7)
N236 0.029(8) 0.038(8) 0.016(7) -0.010(6) -0.001(6) -0.003(6)
C311 0.023(6) 0.029(6) 0.016(5) 0.000(4) 0.006(4) -0.005(5)
C312 0.023(6) 0.030(6) 0.016(5) 0.000(4) 0.007(4) -0.005(5)
C313 0.053(12) 0.032(10) 0.026(10) 0.010(7) -0.003(9) -0.020(9)
C314 0.050(12) 0.036(10) 0.016(9) 0.009(7) -0.009(8) -0.008(9)
C315 0.041(11) 0.039(10) 0.012(8) -0.002(7) -0.001(8) 0.005(8)
C316 0.036(10) 0.028(9) 0.020(8) 0.003(7) -0.011(7) -0.008(7)
C321 0.009(7) 0.038(9) 0.009(7) 0.003(6) 0.003(6) -0.001(6)
C322 0.032(9) 0.030(9) 0.012(8) -0.003(6) 0.003(7) -0.006(7)
C323 0.027(9) 0.037(10) 0.028(9) 0.008(7) -0.002(7) -0.007(8)
C324 0.031(10) 0.044(11) 0.021(9) -0.001(8) 0.013(8) -0.003(8)
C325 0.021(8) 0.030(9) 0.017(8) -0.005(6) 0.005(6) -0.006(7)
N326 0.023(7) 0.024(7) 0.021(7) 0.001(5) -0.001(6) -0.002(6)
C331 0.023(3) 0.038(4) 0.017(3) -0.002(3) 0.008(3) -0.012(3)
C332 0.023(3) 0.038(4) 0.017(3) -0.002(3) 0.008(3) -0.012(3)
C333 0.023(3) 0.038(4) 0.017(3) -0.002(3) 0.008(3) -0.012(3)
C334 0.023(3) 0.038(4) 0.017(3) -0.002(3) 0.008(3) -0.012(3)
C335 0.023(3) 0.038(4) 0.017(3) -0.002(3) 0.008(3) -0.012(3)
N336 0.023(3) 0.038(4) 0.017(3) -0.002(3) 0.008(3) -0.012(3)
C411 0.014(7) 0.031(8) 0.009(7) -0.007(6) 0.005(6) -0.005(6)
C412 0.019(8) 0.034(9) 0.020(8) 0.004(7) -0.004(7) -0.007(7)
C413 0.035(9) 0.022(8) 0.023(9) 0.002(6) 0.000(7) -0.005(7)
C414 0.027(9) 0.020(8) 0.041(10) 0.008(7) -0.004(8) -0.008(7)
C415 0.022(8) 0.037(10) 0.029(9) -0.001(7) -0.002(7) -0.014(7)
C416 0.028(9) 0.029(9) 0.022(9) 0.008(7) -0.003(7) -0.007(7)
C421 0.024(8) 0.022(8) 0.016(8) 0.000(6) -0.006(6) -0.008(6)
C422 0.019(8) 0.037(9) 0.016(8) 0.002(7) 0.008(6) -0.009(7)
C423 0.030(9) 0.034(9) 0.019(9) -0.010(7) 0.003(7) -0.005(7)
C424 0.023(4) 0.034(5) 0.013(4) 0.001(3) 0.005(3) -0.006(4)
C425 0.023(4) 0.034(5) 0.013(4) 0.001(3) 0.005(3) -0.006(4)
N426 0.023(4) 0.033(5) 0.013(4) 0.001(3) 0.005(3) -0.006(4)
C431 0.016(7) 0.030(8) 0.019(8) 0.008(6) -0.002(6) -0.013(6)
C432 0.025(8) 0.042(10) 0.013(8) 0.000(7) -0.005(7) -0.012(7)
C433 0.035(10) 0.048(11) 0.021(9) 0.016(8) -0.016(8) -0.015(8)
C434 0.019(4) 0.047(6) 0.020(5) 0.007(4) 0.005(4) -0.001(4)
C435 0.019(4) 0.047(6) 0.019(5) 0.007(4) 0.005(4) -0.001(4)
N436 0.019(4) 0.046(6) 0.019(5) 0.007(4) 0.005(4) -0.002(4)
C511 0.027(9) 0.028(9) 0.022(9) -0.007(7) -0.003(7) -0.003(7)
C512 0.044(11) 0.030(9) 0.031(10) 0.000(7) -0.012(8) -0.011(8)
C513 0.036(10) 0.041(10) 0.021(9) -0.005(7) -0.009(8) -0.006(8)
C514 0.027(9) 0.043(10) 0.021(9) -0.014(8) 0.001(7) -0.003(8)
C515 0.037(10) 0.047(11) 0.025(9) -0.001(8) -0.005(8) -0.021(9)
N516 0.028(7) 0.028(7) 0.016(7) -0.001(5) -0.002(6) -0.006(6)
C521 0.029(5) 0.030(5) 0.022(5) 0.000(4) -0.005(4) -0.004(4)
C522 0.029(5) 0.030(5) 0.022(5) 0.000(4) -0.005(4) -0.004(4)
C523 0.029(5) 0.030(5) 0.022(5) 0.000(4) -0.005(4) -0.004(4)
C524 0.049(12) 0.049(12) 0.019(9) 0.007(8) 0.011(9) -0.020(10)
C525 0.040(11) 0.058(13) 0.032(11) -0.001(9) 0.020(9) -0.032(10)
C526 0.034(10) 0.043(11) 0.027(10) -0.001(8) 0.009(8) -0.017(8)
C531 0.020(5) 0.052(6) 0.022(5) -0.011(4) 0.007(4) 0.002(4)
C532 0.028(10) 0.049(12) 0.047(12) -0.010(9) -0.008(9) -0.003(9)
C533 0.030(11) 0.074(16) 0.051(14) -0.015(11) -0.010(10) -0.010(10)
C534 0.021(10) 0.063(15) 0.073(17) -0.011(12) -0.004(10) 0.012(10)
C535 0.020(5) 0.052(6) 0.023(5) -0.011(4) 0.007(4) 0.002(4)
N536 0.020(4) 0.052(6) 0.023(5) -0.011(4) 0.007(4) 0.002(4)
C611 0.023(9) 0.042(10) 0.025(9) 0.001(7) 0.005(7) -0.013(8)
C612 0.029(9) 0.039(10) 0.023(9) 0.001(7) 0.002(7) -0.007(8)
C613 0.029(10) 0.063(13) 0.027(10) 0.000(9) 0.009(8) -0.013(9)
C614 0.047(13) 0.11(2) 0.032(12) -0.011(12) 0.013(10) -0.054(14)
C615 0.064(16) 0.10(2) 0.043(14) -0.045(14) 0.037(12) -0.050(15)
N616 0.035(9) 0.051(10) 0.051(11) -0.023(8) 0.024(8) -0.026(8)
C621 0.016(7) 0.030(8) 0.013(8) -0.003(6) 0.001(6) -0.002(6)
C622 0.022(8) 0.041(10) 0.022(9) -0.006(7) 0.003(7) -0.004(7)
C623 0.039(10) 0.031(9) 0.029(10) -0.006(7) -0.011(8) -0.004(8)
C624 0.041(11) 0.029(9) 0.048(12) -0.004(8) -0.008(9) -0.012(8)
C625 0.045(12) 0.052(12) 0.046(12) 0.005(10) -0.008(10) -0.026(10)
C626 0.028(9) 0.047(11) 0.022(9) -0.006(8) 0.001(7) -0.006(8)
C631 0.020(8) 0.031(9) 0.019(8) -0.005(6) 0.004(6) -0.009(7)
C632 0.038(10) 0.024(9) 0.040(11) 0.003(8) -0.004(9) -0.004(8)
C633 0.041(11) 0.035(10) 0.028(10) 0.002(8) 0.003(8) -0.008(8)
C634 0.047(12) 0.034(10) 0.029(10) 0.008(8) -0.007(9) -0.010(9)
C635 0.031(9) 0.035(10) 0.025(9) -0.010(7) 0.003(8) -0.003(8)
N636 0.042(9) 0.034(8) 0.020(7) 0.004(6) -0.005(7) -0.012(7)
C711 0.034(7) 0.017(5) 0.037(7) -0.016(5) -0.024(6) 0.013(5)
C712 0.034(7) 0.017(5) 0.037(7) -0.016(5) -0.024(6) 0.013(5)
C713 0.046(13) 0.043(12) 0.056(14) -0.015(10) -0.014(11) 0.001(10)
C714 0.061(14) 0.031(10) 0.032(11) -0.013(8) -0.014(10) -0.004(9)
C715 0.055(13) 0.035(10) 0.050(13) -0.016(9) -0.018(11) -0.009(9)
N716 0.038(9) 0.029(8) 0.036(9) -0.011(6) -0.014(7) 0.002(7)
C721 0.046(11) 0.031(9) 0.013(8) -0.007(7) 0.002(8) -0.008(8)
C722 0.038(11) 0.032(10) 0.066(15) -0.017(10) 0.008(10) -0.005(9)
C723 0.024(10) 0.049(13) 0.073(17) 0.003(12) 0.014(10) 0.011(9)
C724 0.075(17) 0.028(10) 0.034(11) -0.014(8) -0.003(11) 0.010(10)
C725 0.067(15) 0.025(9) 0.025(10) -0.007(7) -0.011(10) 0.001(9)
C726 0.040(10) 0.035(10) 0.027(10) -0.002(7) -0.010(8) -0.008(8)
C731 0.039(11) 0.031(10) 0.074(16) -0.005(10) -0.017(11) -0.013(9)
C732 0.09(2) 0.048(14) 0.11(2) 0.010(14) -0.071(18) -0.023(13)
C733 0.09(2) 0.08(2) 0.13(3) 0.00(2) -0.07(2) -0.053(18)
C734 0.044(14) 0.059(15) 0.11(2) -0.017(16) -0.010(15) -0.026(12)
C735 0.047(13) 0.051(13) 0.074(17) -0.007(12) 0.005(12) -0.027(11)
N736 0.050(11) 0.035(9) 0.066(13) -0.014(9) -0.003(9) -0.017(8)
C811 0.036(5) 0.057(6) 0.031(5) -0.009(4) 0.007(4) -0.016(5)
C812 0.036(5) 0.057(6) 0.031(5) -0.009(4) 0.007(4) -0.016(5)
C813 0.036(5) 0.057(6) 0.032(5) -0.009(4) 0.007(4) -0.016(5)
C814 0.036(5) 0.057(6) 0.032(5) -0.009(4) 0.007(4) -0.016(5)
C815 0.035(12) 0.12(2) 0.044(14) -0.007(13) -0.007(10) -0.034(14)
N816 0.039(9) 0.047(10) 0.036(9) -0.004(7) -0.018(8) -0.001(8)
C821 0.023(8) 0.030(9) 0.017(8) -0.003(6) 0.003(7) -0.004(7)
C822 0.046(11) 0.037(10) 0.024(9) -0.003(8) 0.009(8) -0.015(9)
C823 0.054(14) 0.049(13) 0.043(13) -0.016(10) 0.004(11) -0.008(11)
C824 0.043(12) 0.064(14) 0.025(10) -0.027(9) 0.019(9) -0.010(10)
C825 0.051(13) 0.042(12) 0.055(14) -0.021(10) -0.008(11) -0.014(10)
N826 0.031(8) 0.038(8) 0.025(8) -0.015(6) 0.003(6) -0.005(7)
C831 0.020(8) 0.027(8) 0.011(7) 0.004(6) 0.008(6) 0.002(6)
C832 0.037(10) 0.023(8) 0.033(10) 0.005(7) -0.010(8) -0.008(7)
C833 0.021(9) 0.029(9) 0.055(13) -0.004(9) 0.016(9) 0.004(7)
C834 0.049(12) 0.026(9) 0.051(13) 0.007(9) -0.023(10) -0.005(9)
C835 0.049(12) 0.040(11) 0.036(11) 0.007(9) -0.020(10) -0.007(9)
C836 0.037(10) 0.038(10) 0.028(10) -0.012(8) 0.003(8) -0.001(8)
N900 0.033(10) 0.046(10) 0.060(12) -0.011(9) -0.002(9) 0.004(8)
C901 0.045(14) 0.076(17) 0.041(13) -0.007(12) -0.006(11) -0.002(13)
C902 0.053(17) 0.13(3) 0.061(19) -0.027(18) 0.008(14) 0.026(18)
N903 0.047(11) 0.033(9) 0.050(11) 0.008(8) -0.006(9) 0.006(8)
C904 0.052(14) 0.041(12) 0.049(13) 0.015(10) -0.011(11) -0.007(11)
C905 0.048(14) 0.070(16) 0.054(15) 0.010(12) 0.034(12) 0.006(12)
N906 0.184(16) 0.136(13) 0.053(9) 0.042(9) -0.043(10) -0.117(12)
C907 0.184(16) 0.136(13) 0.053(9) 0.042(9) -0.043(10) -0.117(12)
C908 0.185(16) 0.136(13) 0.054(9) 0.043(9) -0.042(10) -0.117(12)
N909 0.074(14) 0.047(12) 0.039(11) 0.008(8) -0.003(10) -0.006(10)
C910 0.059(15) 0.054(15) 0.058(15) -0.003(12) -0.002(12) -0.018(12)
C911 0.09(2) 0.053(16) 0.10(2) 0.034(16) -0.025(19) -0.030(15)
N912 0.037(9) 0.024(8) 0.036(9) -0.008(7) 0.002(7) 0.005(7)
C913 0.061(14) 0.027(11) 0.030(11) 0.005(8) 0.008(10) 0.002(9)
C914 0.16(3) 0.019(11) 0.065(18) -0.002(11) 0.05(2) 0.006(15)
N915 0.039(9) 0.030(8) 0.034(9) -0.007(7) -0.011(7) 0.001(7)
C916 0.020(9) 0.051(12) 0.028(10) -0.005(9) 0.009(7) -0.005(8)
C917 0.045(12) 0.041(11) 0.056(14) -0.023(10) 0.009(10) -0.015(10)
N918 0.078(14) 0.029(9) 0.038(10) -0.004(8) 0.004(9) -0.012(9)
C919 0.058(13) 0.039(12) 0.032(11) -0.018(9) 0.003(10) -0.010(10)
C920 0.048(12) 0.049(12) 0.031(11) 0.008(9) 0.014(9) -0.016(10)
N921 0.037(9) 0.039(9) 0.028(8) 0.004(7) -0.001(7) -0.012(8)
C922 0.037(10) 0.033(10) 0.027(9) 0.002(8) -0.001(8) -0.009(9)
C923 0.037(12) 0.044(12) 0.067(16) 0.009(11) -0.018(11) 0.002(9)
F11 0.138(19) 0.22(3) 0.051(11) 0.068(14) 0.046(12) 0.119(19)
F12 0.059(8) 0.060(8) 0.039(7) 0.007(6) 0.004(6) -0.019(6)
F13 0.034(6) 0.057(7) 0.052(8) 0.013(6) 0.000(5) -0.001(5)
F14 0.26(3) 0.20(3) 0.28(4) 0.19(3) -0.22(3) -0.20(3)
F21 0.087(12) 0.084(12) 0.083(12) 0.013(9) -0.011(10) 0.014(10)
F22 0.155(17) 0.055(9) 0.076(11) 0.008(8) -0.055(11) -0.046(10)
F23 0.17(2) 0.085(12) 0.068(11) -0.015(9) -0.029(12) -0.069(13)
F24 0.097(13) 0.099(13) 0.102(14) -0.019(10) -0.026(11) -0.059(11)
F31 0.083(13) 0.077(12) 0.18(2) 0.002(13) -0.012(14) -0.032(10)
F32 0.31(4) 0.128(19) 0.086(15) 0.054(13) -0.09(2) -0.13(2)
F33 0.071(10) 0.078(10) 0.095(12) -0.023(9) -0.003(9) -0.034(9)
F34 0.095(12) 0.076(10) 0.091(12) 0.022(9) -0.035(10) -0.052(9)
F41 0.087(16) 0.34(5) 0.12(2) -0.12(3) -0.032(14) -0.01(2)
F42 0.16(3) 0.17(3) 0.13(2) 0.01(2) 0.03(2) -0.06(2)
F43 0.112(16) 0.143(18) 0.065(12) -0.011(11) -0.017(11) -0.028(14)
F44 0.085(13) 0.16(2) 0.099(15) -0.066(14) 0.000(11) -0.028(13)
F51 0.054(9) 0.108(13) 0.085(12) -0.042(10) -0.031(8) 0.017(9)
F52 0.124(13) 0.043(7) 0.026(6) 0.002(5) 0.015(7) -0.025(8)
F53 0.064(9) 0.065(9) 0.053(8) -0.003(7) 0.013(7) -0.005(7)
F54 0.044(7) 0.032(6) 0.060(8) -0.002(5) 0.017(6) -0.001(5)
F61 0.062(8) 0.052(7) 0.030(6) -0.007(5) -0.011(5) -0.024(6)
F62 0.038(6) 0.044(6) 0.057(8) 0.005(5) -0.018(6) -0.012(5)
F63 0.083(10) 0.051(8) 0.071(10) 0.007(7) 0.080(9) 0.009(7)
F64 0.043(6) 0.033(6) 0.033(6) -0.003(4) -0.004(5) 0.000(5)
F71 0.047(7) 0.074(8) 0.025(6) -0.011(5) -0.005(5) -0.015(6)
F72 0.092(11) 0.103(12) 0.043(8) -0.015(7) -0.006(7) -0.060(10)
F73 0.046(8) 0.119(13) 0.046(8) 0.000(8) -0.018(6) -0.023(8)
F74 0.043(7) 0.123(13) 0.048(8) -0.041(8) 0.011(6) -0.040(8)
F81 0.052(9) 0.135(15) 0.077(11) 0.039(10) -0.034(8) -0.042(9)
F82 0.043(7) 0.123(13) 0.023(6) 0.025(7) 0.028(5) -0.010(7)
F83 0.134(16) 0.118(14) 0.066(11) -0.038(10) 0.047(11) -0.086(13)
F84 0.023(6) 0.103(10) 0.032(6) -0.020(6) -0.002(5) -0.011(6)
F93 0.27(5) 0.18(3) 0.28(5) 0.09(3) 0.17(4) 0.07(3)
F91 0.42(6) 0.62(9) 0.17(3) 0.26(4) -0.21(4) -0.47(7)
F94 0.20(2) 0.148(17) 0.036(8) 0.011(9) -0.011(11) -0.136(18)
F92 0.068(10) 0.103(13) 0.114(14) 0.036(11) -0.022(10) -0.057(10)
O2 0.048(9) 0.050(9) 0.056(10) 0.001(7) -0.001(8) 0.000(7)
O1 0.034(7) 0.025(6) 0.027(6) -0.009(5) 0.004(5) -0.004(5)
P1 0.0129(17) 0.0248(19) 0.0111(18) -0.0030(14) 0.0024(14) -0.0049(14)
P2 0.028(2) 0.037(2) 0.0109(19) -0.0045(16) -0.0017(16) -0.0092(18)
P3 0.0197(19) 0.0254(19) 0.0107(18) 0.0006(14) 0.0037(15) -0.0076(15)
P4 0.0182(18) 0.0265(19) 0.0079(17) -0.0008(14) -0.0011(14) -0.0067(15)
P5 0.025(2) 0.030(2) 0.016(2) -0.0027(16) -0.0030(16) -0.0083(17)
P6 0.025(2) 0.033(2) 0.020(2) -0.0033(17) 0.0016(17) -0.0083(17)
P7 0.023(2) 0.026(2) 0.037(3) -0.0084(18) -0.0066(19) -0.0026(17)
P8 0.026(2) 0.027(2) 0.0148(19) -0.0029(15) 0.0014(16) -0.0034(17)

loop_
_atom_type_symbol
_atom_type_description
_atom_type_scat_dispersion_real
_atom_type_scat_dispersion_imag
_atom_type_scat_source
C C 0.0181 0.0091 'International Tables Vol C Tables 4.2.6.8 and 6.1.1.4'
H H 0.0000 0.0000 'International Tables Vol C Tables 4.2.6.8 and 6.1.1.4'
B B 0.0090 0.0039 'International Tables Vol C Tables 4.2.6.8 and 6.1.1.4'
N N 0.0311 0.0180 'International Tables Vol C Tables 4.2.6.8 and 6.1.1.4'
O O 0.0492 0.0322 'International Tables Vol C Tables 4.2.6.8 and 6.1.1.4'
F F 0.0727 0.0534 'International Tables Vol C Tables 4.2.6.8 and 6.1.1.4'
P P 0.2955 0.4335 'International Tables Vol C Tables 4.2.6.8 and 6.1.1.4'
Ag Ag 0.1306 4.2820 'International Tables Vol C Tables 4.2.6.8 and 6.1.1.4'
Au Au -4.4197 7.2980 'International Tables Vol C Tables 4.2.6.8 and 6.1.1.4'

loop_
_geom_angle_atom_site_label_1
_geom_angle_atom_site_label_2
_geom_angle_atom_site_label_3
_geom_angle
N136 Ag1 N918 118.2(6)
N136 Ag1 N216 123.0(5)
N918 Ag1 N216 100.6(6)
N136 Ag1 Au2 113.6(4)
N918 Ag1 Au2 114.9(5)
N216 Ag1 Au2 80.6(3)
N136 Ag1 Au1 86.5(4)
N918 Ag1 Au1 89.2(5)
N216 Ag1 Au1 136.7(3)
Au2 Ag1 Au1 57.40(3)
N915 Ag2 N326 101.2(5)
N915 Ag2 N236 92.7(5)
N326 Ag2 N236 113.9(5)
N915 Ag2 Au2 116.1(4)
N326 Ag2 Au2 139.4(3)
N236 Ag2 Au2 81.3(3)
N915 Ag2 Au3 156.4(4)
N326 Ag2 Au3 80.0(3)
N236 Ag2 Au3 108.5(3)
Au2 Ag2 Au3 59.43(3)
N336 Ag3 N912 123.5(5)
N336 Ag3 N436 123.0(5)
N912 Ag3 N436 100.9(6)
N336 Ag3 Au3 85.5(4)
N912 Ag3 Au3 85.9(4)
N436 Ag3 Au3 135.5(4)
N336 Ag3 Au4 114.1(4)
N912 Ag3 Au4 106.7(4)
N436 Ag3 Au4 79.6(3)
Au3 Ag3 Au4 56.57(3)
N426 Ag4 N126 129.5(5)
N426 Ag4 N921 99.0(5)
N126 Ag4 N921 98.2(5)
N426 Ag4 Au1 117.4(3)
N126 Ag4 Au1 79.9(3)
N921 Ag4 Au1 134.5(4)
N426 Ag4 Au4 84.9(3)
N126 Ag4 Au4 136.4(3)
N921 Ag4 Au4 101.9(4)
Au1 Ag4 Au4 58.51(3)
N900 Ag5 N816 103.1(7)
N900 Ag5 N536 96.6(6)
N816 Ag5 N536 109.4(6)
N900 Ag5 Au8 118.5(5)
N816 Ag5 Au8 84.2(4)
N536 Ag5 Au8 138.8(3)
N900 Ag5 Au5 142.6(5)
N816 Ag5 Au5 113.0(4)
N536 Ag5 Au5 80.9(3)
Au8 Ag5 Au5 58.33(3)
N903 Ag6 N636 130.0(6)
N903 Ag6 N516 119.4(6)
N636 Ag6 N516 101.3(5)
N903 Ag6 Au5 76.2(5)
N636 Ag6 Au5 138.1(4)
N516 Ag6 Au5 86.0(3)
N903 Ag6 Au6 100.8(5)
N636 Ag6 Au6 84.9(4)
N516 Ag6 Au6 115.3(3)
Au5 Ag6 Au6 55.52(3)
N906 Ag7 N616 104.8(10)
N906 Ag7 N736 99.4(8)
N616 Ag7 N736 103.4(6)
N906 Ag7 Au6 111.2(7)
N616 Ag7 Au6 88.9(4)
N736 Ag7 Au6 142.9(5)
N906 Ag7 Au7 129.0(9)
N616 Ag7 Au7 123.0(4)
N736 Ag7 Au7 86.5(5)
Au6 Ag7 Au7 58.16(3)
N909 Ag8 N716 132.2(7)
N909 Ag8 N826 106.5(7)
N716 Ag8 N826 107.0(6)
N909 Ag8 Au7 88.9(5)
N716 Ag8 Au7 86.8(4)
N826 Ag8 Au7 140.1(4)
N909 Ag8 Au8 103.7(6)
N716 Ag8 Au8 113.1(4)
N826 Ag8 Au8 83.5(4)
Au7 Ag8 Au8 56.80(3)
C1 Au1 P1 173.5(4)
C1 Au1 Au2 49.7(4)
P1 Au1 Au2 131.31(9)
C1 Au1 Au4 48.6(4)
P1 Au1 Au4 134.03(9)
Au2 Au1 Au4 91.25(2)
C1 Au1 Ag4 97.2(4)
P1 Au1 Ag4 81.29(10)
Au2 Au1 Ag4 146.75(3)
Au4 Au1 Ag4 61.30(3)
C1 Au1 Ag1 94.2(4)
P1 Au1 Ag1 82.12(10)
Au2 Au1 Ag1 61.14(3)
Au4 Au1 Ag1 142.25(3)
Ag4 Au1 Ag1 130.31(4)
C1 Au2 P2 170.3(4)
C1 Au2 Au1 48.8(4)
P2 Au2 Au1 132.16(11)
C1 Au2 Ag2 89.7(4)
P2 Au2 Ag2 87.04(11)
Au1 Au2 Ag2 137.71(4)
C1 Au2 Au3 48.2(4)
P2 Au2 Au3 136.15(12)
Au1 Au2 Au3 89.16(2)
Ag2 Au2 Au3 61.33(3)
C1 Au2 Ag1 93.9(4)
P2 Au2 Ag1 80.46(12)
Au1 Au2 Ag1 61.46(3)
Ag2 Au2 Ag1 124.72(4)
Au3 Au2 Ag1 141.88(4)
C1 Au3 P3 171.2(4)
C1 Au3 Au4 48.7(4)
P3 Au3 Au4 134.40(10)
C1 Au3 Au2 49.0(4)
P3 Au3 Au2 132.60(10)
Au4 Au3 Au2 90.55(2)
C1 Au3 Ag2 88.7(4)
P3 Au3 Ag2 86.37(10)
Au4 Au3 Ag2 136.31(4)
Au2 Au3 Ag2 59.24(3)
C1 Au3 Ag3 95.4(4)
P3 Au3 Ag3 81.62(10)
Au4 Au3 Ag3 61.98(3)
Au2 Au3 Ag3 143.98(3)
Ag2 Au3 Ag3 125.02(4)
C1 Au4 P4 173.2(4)
C1 Au4 Au3 48.6(4)
P4 Au4 Au3 130.12(10)
C1 Au4 Au1 48.5(4)
P4 Au4 Au1 136.52(10)
Au3 Au4 Au1 88.99(2)
C1 Au4 Ag4 96.2(4)
P4 Au4 Ag4 84.98(10)
Au3 Au4 Ag4 144.72(3)
Au1 Au4 Ag4 60.19(3)
C1 Au4 Ag3 94.9(4)
P4 Au4 Ag3 79.72(10)
Au3 Au4 Ag3 61.45(3)
Au1 Au4 Ag3 143.30(3)
Ag4 Au4 Ag3 135.54(4)
C5 Au5 P5 176.9(5)
C5 Au5 Au6 49.3(5)
P5 Au5 Au6 133.82(11)
C5 Au5 Au8 49.7(5)
P5 Au5 Au8 128.07(11)
Au6 Au5 Au8 90.09(3)
C5 Au5 Ag5 92.7(5)
P5 Au5 Ag5 84.22(11)
Au6 Au5 Ag5 141.84(5)
Au8 Au5 Ag5 60.22(3)
C5 Au5 Ag6 99.2(5)
P5 Au5 Ag6 83.02(11)
Au6 Au5 Ag6 62.92(3)
Au8 Au5 Ag6 148.90(4)
Ag5 Au5 Ag6 133.71(4)
C5 Au6 P6 171.6(5)
C5 Au6 Au7 49.4(5)
P6 Au6 Au7 130.69(11)
C5 Au6 Au5 49.9(5)
P6 Au6 Au5 123.63(11)
Au7 Au6 Au5 90.15(3)
C5 Au6 Ag7 99.2(5)
P6 Au6 Ag7 86.68(12)
Au7 Au6 Ag7 61.56(4)
Au5 Au6 Ag7 148.87(4)
C5 Au6 Ag6 98.6(5)
P6 Au6 Ag6 80.42(11)
Au7 Au6 Ag6 147.96(4)
Au5 Au6 Ag6 61.56(3)
Ag7 Au6 Ag6 139.45(5)
C5 Au7 P7 171.9(5)
C5 Au7 Au6 49.4(4)
P7 Au7 Au6 124.93(12)
C5 Au7 Au8 50.0(5)
P7 Au7 Au8 129.36(13)
Au6 Au7 Au8 90.48(3)
C5 Au7 Ag7 98.1(5)
P7 Au7 Ag7 81.50(13)
Au6 Au7 Ag7 60.29(4)
Au8 Au7 Ag7 147.91(4)
C5 Au7 Ag8 100.0(4)
P7 Au7 Ag8 85.36(12)
Au6 Au7 Ag8 149.37(4)
Au8 Au7 Ag8 63.10(3)
Ag7 Au7 Ag8 138.60(5)
C5 Au8 P8 177.9(5)
C5 Au8 Au7 49.0(5)
P8 Au8 Au7 128.91(11)
C5 Au8 Au5 49.3(4)
P8 Au8 Au5 132.45(11)
Au7 Au8 Au5 89.28(3)
C5 Au8 Ag5 93.4(5)
P8 Au8 Ag5 88.63(12)
Au7 Au8 Ag5 142.31(4)
Au5 Au8 Ag5 61.46(3)
C5 Au8 Ag8 96.7(4)
P8 Au8 Ag8 81.43(11)
Au7 Au8 Ag8 60.10(3)
Au5 Au8 Ag8 145.88(4)
Ag5 Au8 Ag8 135.60(5)
F11 B1 F14 110.2(15)
F11 B1 F13 109.7(13)
F14 B1 F13 110.1(14)
F11 B1 F12 107.2(13)
F14 B1 F12 107.7(13)
F13 B1 F12 112.0(12)
F21 B2 F24 115(3)
F21 B2 F23 110(3)
F24 B2 F23 108(3)
F21 B2 F22 108(3)
F24 B2 F22 108(3)
F23 B2 F22 108(3)
F34 B3 F32 112(2)
F34 B3 F33 110(2)
F32 B3 F33 109(2)
F34 B3 F31 111(2)
F32 B3 F31 107(3)
F33 B3 F31 108(2)
F41 B4 F43 110.7(15)
F41 B4 F44 109.7(15)
F43 B4 F44 109.5(15)
F41 B4 F42 109.4(17)
F43 B4 F42 109.6(15)
F44 B4 F42 107.9(15)
F51 B5 F52 110(2)
F51 B5 F54 111.5(17)
F52 B5 F54 109.4(16)
F51 B5 F53 109.3(17)
F52 B5 F53 107.6(17)
F54 B5 F53 108.5(18)
F63 B6 F64 110.8(18)
F63 B6 F62 112.4(19)
F64 B6 F62 110.8(16)
F63 B6 F61 107.3(18)
F64 B6 F61 109.9(18)
F62 B6 F61 105.4(17)
F73 B7 F72 112(2)
F73 B7 F74 110.1(17)
F72 B7 F74 108.8(18)
F73 B7 F71 107.9(18)
F72 B7 F71 109.6(16)
F74 B7 F71 109(2)
F84 B8 F83 110(2)
F84 B8 F82 110(2)
F83 B8 F82 108(2)
F84 B8 F81 108(2)
F83 B8 F81 110(2)
F82 B8 F81 111(2)
F91 B9 F92 107.6(15)
F91 B9 F94 111.6(16)
F92 B9 F94 110.7(15)
F91 B9 F93 109.4(17)
F92 B9 F93 107.1(16)
F94 B9 F93 110.2(16)
C2 C1 Au1 114.6(11)
C2 C1 Au3 109.1(10)
Au1 C1 Au3 136.2(8)
C2 C1 Au4 113.1(10)
Au1 C1 Au4 82.9(5)
Au3 C1 Au4 82.8(5)
C2 C1 Au2 108.0(10)
Au1 C1 Au2 81.5(5)
Au3 C1 Au2 82.8(5)
Au4 C1 Au2 138.9(8)
O1 C2 C1 122.1(14)
O1 C2 C3 119.1(14)
C1 C2 C3 118.9(13)
C2 C3 C4 115.5(15)
C6 C5 Au7 117.3(12)
C6 C5 Au6 118.6(12)
Au7 C5 Au6 81.2(6)
C6 C5 Au5 109.4(12)
Au7 C5 Au5 133.0(9)
Au6 C5 Au5 80.8(6)
C6 C5 Au8 107.7(11)
Au7 C5 Au8 81.0(6)
Au6 C5 Au8 133.6(9)
Au5 C5 Au8 81.0(6)
O2 C6 C5 122.2(17)
O2 C6 C7 116.5(18)
C5 C6 C7 121.3(17)
C6 C7 C8 115(2)
C116 C111 C112 121.4(15)
C116 C111 P1 121.6(13)
C112 C111 P1 117.0(13)
C111 C112 C113 118.2(16)
C114 C113 C112 120.3(16)
C113 C114 C115 120.7(15)
C114 C115 C116 119.2(16)
C111 C116 C115 120.3(16)
N126 C121 C122 123.2(15)
N126 C121 P1 113.6(12)
C122 C121 P1 122.7(13)
C121 C122 C123 117.6(16)
C124 C123 C122 120.0(16)
C123 C124 C125 119.5(16)
N126 C125 C124 121.4(16)
C121 N126 C125 118.1(14)
C121 N126 Ag4 124.6(11)
C125 N126 Ag4 117.0(11)
N136 C131 C132 123.7(16)
N136 C131 P1 112.9(12)
C132 C131 P1 123.5(13)
C131 C132 C133 120.6(16)
C132 C133 C134 117.1(15)
C135 C134 C133 119.3(16)
N136 C135 C134 122.9(17)
C131 N136 C135 116.5(16)
C131 N136 Ag1 127.9(11)
C135 N136 Ag1 115.6(12)
C212 C211 N216 122.7(17)
C212 C211 P2 124.2(16)
N216 C211 P2 113.0(12)
C211 C212 C213 119(2)
C214 C213 C212 118.7(18)
C213 C214 C215 119(2)
N216 C215 C214 122(2)
C215 N216 C211 118.9(15)
C215 N216 Ag1 117.0(13)
C211 N216 Ag1 124.0(11)
C226 C221 C222 120.6(16)
C226 C221 P2 117.4(14)
C222 C221 P2 122.0(13)
C223 C222 C221 118.9(16)
C224 C223 C222 124.1(18)
C223 C224 C225 115.0(16)
C226 C225 C224 122.3(16)
C221 C226 C225 118.9(17)
N236 C231 C232 122.6(17)
N236 C231 P2 114.3(12)
C232 C231 P2 123.1(14)
C233 C232 C231 118.2(19)
C234 C233 C232 118.0(18)
C235 C234 C233 120.9(18)
C234 C235 N236 122.7(18)
C231 N236 C235 117.4(15)
C231 N236 Ag2 126.3(12)
C235 N236 Ag2 116.1(11)
C316 C311 C312 120.8(16)
C316 C311 P3 117.8(13)
C312 C311 P3 121.3(13)
C311 C312 C313 120.5(16)
C314 C313 C312 118.4(17)
C313 C314 C315 122.2(16)
C314 C315 C316 117.9(18)
C311 C316 C315 120.1(17)
N326 C321 C322 122.3(14)
N326 C321 P3 114.6(11)
C322 C321 P3 123.1(13)
C321 C322 C323 119.3(16)
C324 C323 C322 117.0(17)
C323 C324 C325 119.9(17)
N326 C325 C324 123.3(16)
C325 N326 C321 118.1(14)
C325 N326 Ag2 113.7(11)
C321 N326 Ag2 126.6(10)
N336 C331 C332 122.9(15)
N336 C331 P3 114.7(12)
C332 C331 P3 122.4(13)
C333 C332 C331 119.0(16)
C332 C333 C334 118.5(16)
C333 C334 C335 118.1(16)
N336 C335 C334 124.2(16)
C335 N336 C331 117.3(15)
C335 N336 Ag3 116.4(11)
C331 N336 Ag3 126.2(11)
C412 C411 C416 118.6(15)
C412 C411 P4 119.3(12)
C416 C411 P4 122.0(12)
C413 C412 C411 120.1(15)
C414 C413 C412 121.8(16)
C413 C414 C415 119.0(15)
C416 C415 C414 120.4(16)
C415 C416 C411 120.0(15)
N426 C421 C422 122.6(15)
N426 C421 P4 115.1(11)
C422 C421 P4 122.2(12)
C421 C422 C423 117.8(16)
C424 C423 C422 120.9(16)
C423 C424 C425 117.3(15)
N426 C425 C424 123.4(16)
C425 N426 C421 118.0(14)
C425 N426 Ag4 114.7(11)
C421 N426 Ag4 127.0(10)
N436 C431 C432 123.5(15)
N436 C431 P4 114.9(11)
C432 C431 P4 121.7(12)
C431 C432 C433 117.6(15)
C434 C433 C432 118.3(15)
C435 C434 C433 118.2(16)
N436 C435 C434 124.5(16)
C431 N436 C435 117.9(14)
C431 N436 Ag3 124.1(11)
C435 N436 Ag3 118.0(11)
N516 C511 C512 120.8(15)
N516 C511 P5 116.4(12)
C512 C511 P5 122.8(14)
C511 C512 C513 119.8(18)
C514 C513 C512 118.6(18)
C515 C514 C513 118.4(16)
N516 C515 C514 124.2(18)
C515 N516 C511 118.1(15)
C515 N516 Ag6 116.4(12)
C511 N516 Ag6 125.4(10)
C522 C521 C526 119.1(17)
C522 C521 P5 118.4(14)
C526 C521 P5 122.3(14)
C521 C522 C523 120.8(17)
C524 C523 C522 119.6(17)
C525 C524 C523 120.7(18)
C524 C525 C526 120.5(17)
C521 C526 C525 119.2(18)
N536 C531 C532 122.9(17)
N536 C531 P5 112.6(13)
C532 C531 P5 124.4(14)
C531 C532 C533 119.4(19)
C534 C533 C532 117(2)
C535 C534 C533 121.3(19)
C534 C535 N536 122.9(17)
C531 N536 C535 116.0(16)
C531 N536 Ag5 127.6(12)
C535 N536 Ag5 116.0(11)
N616 C611 C612 122.0(17)
N616 C611 P6 115.7(13)
C612 C611 P6 122.3(14)
C613 C612 C611 119.1(18)
C614 C613 C612 118(2)
C615 C614 C613 120(2)
C614 C615 N616 125(2)
C611 N616 C615 116.2(17)
C611 N616 Ag7 124.4(12)
C615 N616 Ag7 116.9(13)
C626 C621 C622 119.7(17)
C626 C621 P6 118.8(13)
C622 C621 P6 121.4(13)
C621 C622 C623 119.7(17)
C624 C623 C622 119.8(17)
C623 C624 C625 120.3(18)
C626 C625 C624 118.3(19)
C621 C626 C625 122.1(18)
N636 C631 C632 123.1(16)
N636 C631 P6 113.7(12)
C632 C631 P6 123.1(13)
C631 C632 C633 118.6(18)
C634 C633 C632 118.7(18)
C633 C634 C635 119.5(18)
N636 C635 C634 123.5(18)
C635 N636 C631 116.6(15)
C635 N636 Ag6 117.3(12)
C631 N636 Ag6 125.9(11)
N716 C711 C712 114.6(18)
N716 C711 P7 115.0(12)
C712 C711 P7 130.1(15)
C713 C712 C711 130.0(19)
C712 C713 C714 116(2)
C713 C714 C715 119(2)
N716 C715 C714 122(2)
C711 N716 C715 117.1(16)
C711 N716 Ag8 128.3(12)
C715 N716 Ag8 114.4(13)
C722 C721 C726 116.3(16)
C722 C721 P7 123.3(15)
C726 C721 P7 120.1(15)
C721 C722 C723 120(2)
C724 C723 C722 119(2)
C723 C724 C725 122.5(18)
C726 C725 C724 117(2)
C725 C726 C721 125(2)
C732 C731 N736 120(2)
C732 C731 P7 126(2)
N736 C731 P7 113.6(15)
C731 C732 C733 120(3)
C734 C733 C732 119(2)
C733 C734 C735 119(3)
N736 C735 C734 122(3)
C735 N736 C731 119(2)
C735 N736 Ag7 117.3(18)
C731 N736 Ag7 123.2(14)
N816 C811 C812 122(2)
N816 C811 P8 115.2(16)
C812 C811 P8 122.3(17)
C811 C812 C813 120(2)
C814 C813 C812 118(2)
C813 C814 C815 119(2)
N816 C815 C814 125(2)
C815 N816 C811 116(2)
C815 N816 Ag5 115.0(15)
C811 N816 Ag5 128.7(15)
N826 C821 C822 124.6(16)
N826 C821 P8 112.4(12)
C822 C821 P8 122.9(14)
C821 C822 C823 118(2)
C824 C823 C822 118(2)
C825 C824 C823 120.3(19)
C824 C825 N826 124(2)
C821 N826 C825 114.6(17)
C821 N826 Ag8 127.4(11)
C825 N826 Ag8 118.1(14)
C836 C831 C832 119.9(15)
C836 C831 P8 122.9(12)
C832 C831 P8 117.1(12)
C831 C832 C833 118.6(17)
C834 C833 C832 120.6(17)
C833 C834 C835 120.3(18)
C834 C835 C836 120.3(18)
C831 C836 C835 120.2(17)
C901 N900 Ag5 167(2)
N900 C901 C902 179(3)
C904 N903 Ag6 169.6(18)
N903 C904 C905 177(3)
C907 N906 Ag7 161(3)
N906 C907 C908 156(6)
C910 N909 Ag8 171(2)
N909 C910 C911 177(3)
C913 N912 Ag3 179(2)
N912 C913 C914 178(3)
C916 N915 Ag2 177.3(16)
N915 C916 C917 179(2)
C919 N918 Ag1 166(2)
N918 C919 C920 178(3)
C922 N921 Ag4 171.0(15)
N921 C922 C923 180(3)
N926 C924 C925 179(3)
N929 C927 C928 175(3)
N29 C933 C934 178(3)
C111 P1 C121 105.6(7)
C111 P1 C131 107.8(8)
C121 P1 C131 103.9(8)
C111 P1 Au1 116.8(6)
C121 P1 Au1 104.5(5)
C131 P1 Au1 116.7(5)
C231 P2 C221 108.1(8)
C231 P2 C211 104.7(8)
C221 P2 C211 106.7(8)
C231 P2 Au2 112.1(5)
C221 P2 Au2 116.6(6)
C211 P2 Au2 107.9(6)
C311 P3 C321 107.4(7)
C311 P3 C331 109.1(8)
C321 P3 C331 104.3(7)
C311 P3 Au3 114.9(6)
C321 P3 Au3 104.4(5)
C331 P3 Au3 115.7(5)
C411 P4 C421 105.9(7)
C411 P4 C431 106.3(7)
C421 P4 C431 106.2(7)
C411 P4 Au4 115.7(5)
C421 P4 Au4 115.0(5)
C431 P4 Au4 107.1(5)
C521 P5 C511 105.7(8)
C521 P5 C531 108.1(9)
C511 P5 C531 104.6(8)
C521 P5 Au5 110.8(6)
C511 P5 Au5 118.1(6)
C531 P5 Au5 109.0(7)
C631 P6 C621 102.7(7)
C631 P6 C611 103.9(8)
C621 P6 C611 108.1(8)
C631 P6 Au6 114.6(5)
C621 P6 Au6 110.4(5)
C611 P6 Au6 116.2(6)
C721 P7 C731 105.0(10)
C721 P7 C711 105.0(8)
C731 P7 C711 105.7(10)
C721 P7 Au7 109.1(6)
C731 P7 Au7 114.5(7)
C711 P7 Au7 116.5(6)
C811 P8 C831 106.7(9)
C811 P8 C821 105.0(8)
C831 P8 C821 103.7(7)
C811 P8 Au8 114.6(7)
C831 P8 Au8 112.0(5)
C821 P8 Au8 113.9(6)
F104 B10 F103 108.2(17)
F104 B10 F101 112.4(19)
F103 B10 F101 106.3(17)
F104 B10 F102 105.7(16)
F103 B10 F102 116.8(18)
F101 B10 F102 107.6(17)

loop_
_geom_bond_atom_site_label_1
_geom_bond_atom_site_label_2
_geom_bond_distance
Ag1 N136 2.261(16)
Ag1 N918 2.273(18)
Ag1 N216 2.324(14)
Ag1 Au2 2.9101(14)
Ag1 Au1 2.9189(13)
Ag2 N915 2.314(15)
Ag2 N326 2.366(14)
Ag2 N236 2.431(14)
Ag2 Au2 2.8301(13)
Ag2 Au3 2.8895(13)
Ag3 N336 2.250(14)
Ag3 N912 2.270(15)
Ag3 N436 2.344(14)
Ag3 Au3 2.9685(13)
Ag3 Au4 2.9834(13)
Ag4 N426 2.293(14)
Ag4 N126 2.322(14)
Ag4 N921 2.338(16)
Ag4 Au1 2.8727(12)
Ag4 Au4 2.9039(13)
Ag5 N900 2.299(17)
Ag5 N816 2.357(18)
Ag5 N536 2.370(16)
Ag5 Au8 2.8640(16)
Ag5 Au5 2.8988(15)
Ag6 N903 2.239(17)
Ag6 N636 2.306(16)
Ag6 N516 2.322(14)
Ag6 Au5 2.9674(14)
Ag6 Au6 3.0046(14)
Ag7 N906 2.28(3)
Ag7 N616 2.322(15)
Ag7 N736 2.336(19)
Ag7 Au6 2.8399(16)
Ag7 Au7 2.8751(17)
Ag8 N909 2.23(2)
Ag8 N716 2.279(15)
Ag8 N826 2.331(16)
Ag8 Au7 2.8940(14)
Ag8 Au8 2.9771(15)
Au1 C1 2.130(16)
Au1 P1 2.274(4)
Au1 Au2 2.7990(8)
Au1 Au4 2.8230(8)
Au2 C1 2.157(15)
Au2 P2 2.274(4)
Au2 Au3 2.8355(9)
Au3 C1 2.132(16)
Au3 P3 2.273(4)
Au3 Au4 2.8204(8)
Au4 C1 2.135(15)
Au4 P4 2.276(4)
Au5 C5 2.157(17)
Au5 P5 2.281(4)
Au5 Au6 2.7816(10)
Au5 Au8 2.8084(9)
Au6 C5 2.135(17)
Au6 P6 2.281(4)
Au6 Au7 2.7776(9)
Au7 C5 2.135(18)
Au7 P7 2.281(4)
Au7 Au8 2.7934(10)
Au8 C5 2.168(18)
Au8 P8 2.273(4)
B1 F11 1.361(16)
B1 F14 1.364(16)
B1 F13 1.370(15)
B1 F12 1.376(15)
B2 F21 1.34(4)
B2 F24 1.39(4)
B2 F23 1.41(5)
B2 F22 1.43(3)
B3 F34 1.37(3)
B3 F32 1.38(3)
B3 F33 1.38(3)
B3 F31 1.41(3)
B4 F41 1.372(17)
B4 F43 1.373(16)
B4 F44 1.374(17)
B4 F42 1.383(18)
B5 F51 1.36(3)
B5 F52 1.38(2)
B5 F54 1.39(3)
B5 F53 1.39(2)
B6 F63 1.35(3)
B6 F64 1.39(2)
B6 F62 1.40(2)
B6 F61 1.40(3)
B7 F73 1.38(3)
B7 F72 1.39(3)
B7 F74 1.39(3)
B7 F71 1.40(3)
B8 F84 1.37(3)
B8 F83 1.38(3)
B8 F82 1.38(3)
B8 F81 1.41(3)
B9 F91 1.354(17)
B9 F92 1.365(17)
B9 F94 1.371(17)
B9 F93 1.374(18)
C1 C2 1.47(2)
C2 O1 1.265(19)
C2 C3 1.52(2)
C3 C4 1.53(3)
C5 C6 1.45(3)
C6 O2 1.28(2)
C6 C7 1.48(3)
C7 C8 1.56(3)
C111 C116 1.37(2)
C111 C112 1.38(2)
C111 P1 1.811(16)
C112 C113 1.43(2)
C113 C114 1.38(2)
C114 C115 1.38(2)
C115 C116 1.41(2)
C121 N126 1.32(2)
C121 C122 1.39(2)
C121 P1 1.836(17)
C122 C123 1.41(2)
C123 C124 1.34(2)
C124 C125 1.39(2)
C125 N126 1.37(2)
C131 N136 1.34(2)
C131 C132 1.37(2)
C131 P1 1.845(17)
C132 C133 1.37(2)
C133 C134 1.40(3)
C134 C135 1.38(3)
C135 N136 1.36(2)
C211 C212 1.35(2)
C211 N216 1.35(2)
C211 P2 1.843(18)
C212 C213 1.40(3)
C213 C214 1.39(3)
C214 C215 1.39(3)
C215 N216 1.34(2)
C221 C226 1.38(2)
C221 C222 1.40(3)
C221 P2 1.815(18)
C222 C223 1.39(2)
C223 C224 1.37(2)
C224 C225 1.45(3)
C225 C226 1.40(2)
C231 N236 1.34(2)
C231 C232 1.40(2)
C231 P2 1.806(17)
C232 C233 1.39(3)
C233 C234 1.39(3)
C234 C235 1.33(3)
C235 N236 1.37(2)
C311 C316 1.37(2)
C311 C312 1.39(2)
C311 P3 1.810(17)
C312 C313 1.40(2)
C313 C314 1.38(3)
C314 C315 1.41(3)
C315 C316 1.41(2)
C321 N326 1.36(2)
C321 C322 1.38(2)
C321 P3 1.822(15)
C322 C323 1.42(2)
C323 C324 1.38(3)
C324 C325 1.38(3)
C325 N326 1.32(2)
C331 N336 1.37(2)
C331 C332 1.40(2)
C331 P3 1.831(17)
C332 C333 1.40(2)
C333 C334 1.40(2)
C334 C335 1.41(2)
C335 N336 1.32(2)
C411 C412 1.41(2)
C411 C416 1.42(2)
C411 P4 1.775(16)
C412 C413 1.39(2)
C413 C414 1.37(3)
C414 C415 1.42(2)
C415 C416 1.39(2)
C421 N426 1.36(2)
C421 C422 1.38(2)
C421 P4 1.837(16)
C422 C423 1.39(2)
C423 C424 1.37(3)
C424 C425 1.40(2)
C425 N426 1.33(2)
C431 N436 1.31(2)
C431 C432 1.40(2)
C431 P4 1.837(16)
C432 C433 1.42(2)
C433 C434 1.38(3)
C434 C435 1.38(2)
C435 N436 1.32(2)
C511 N516 1.36(2)
C511 C512 1.39(2)
C511 P5 1.796(17)
C512 C513 1.40(3)
C513 C514 1.38(3)
C514 C515 1.38(3)
C515 N516 1.34(2)
C521 C522 1.38(2)
C521 C526 1.40(3)
C521 P5 1.782(18)
C522 C523 1.41(2)
C523 C524 1.37(3)
C524 C525 1.37(3)
C525 C526 1.41(3)
C531 N536 1.35(2)
C531 C532 1.39(3)
C531 P5 1.829(18)
C532 C533 1.40(3)
C533 C534 1.37(3)
C534 C535 1.35(3)
C535 N536 1.38(2)
C611 N616 1.34(2)
C611 C612 1.40(3)
C611 P6 1.820(18)
C612 C613 1.38(3)
C613 C614 1.38(3)
C614 C615 1.33(4)
C615 N616 1.36(3)
C621 C626 1.36(2)
C621 C622 1.39(2)
C621 P6 1.818(17)
C622 C623 1.40(3)
C623 C624 1.38(3)
C624 C625 1.41(3)
C625 C626 1.38(3)
C631 N636 1.36(2)
C631 C632 1.39(3)
C631 P6 1.813(17)
C632 C633 1.40(3)
C633 C634 1.37(3)
C634 C635 1.38(3)
C635 N636 1.35(2)
C711 N716 1.35(2)
C711 C712 1.38(2)
C711 P7 1.820(19)
C712 C713 1.25(3)
C713 C714 1.32(3)
C714 C715 1.39(3)
C715 N716 1.37(3)
C721 C722 1.40(3)
C721 C726 1.40(3)
C721 P7 1.787(17)
C722 C723 1.42(3)
C723 C724 1.37(4)
C724 C725 1.39(3)
C725 C726 1.36(3)
C731 C732 1.36(3)
C731 N736 1.37(3)
C731 P7 1.80(2)
C732 C733 1.39(4)
C733 C734 1.36(5)
C734 C735 1.39(4)
C735 N736 1.32(3)
C811 N816 1.36(3)
C811 C812 1.38(3)
C811 P8 1.82(2)
C812 C813 1.39(3)
C813 C814 1.36(3)
C814 C815 1.39(4)
C815 N816 1.33(3)
C821 N826 1.34(2)
C821 C822 1.38(3)
C821 P8 1.836(16)
C822 C823 1.39(3)
C823 C824 1.37(3)
C824 C825 1.34(3)
C825 N826 1.38(2)
C831 C836 1.38(2)
C831 C832 1.39(2)
C831 P8 1.820(16)
C832 C833 1.41(3)
C833 C834 1.37(3)
C834 C835 1.37(3)
C835 C836 1.39(3)
N900 C901 1.12(3)
C901 C902 1.49(3)
N903 C904 1.15(3)
C904 C905 1.48(3)
N906 C907 1.06(4)
C907 C908 1.46(4)
N909 C910 1.15(3)
C910 C911 1.49(4)
N912 C913 1.09(2)
C913 C914 1.48(3)
N915 C916 1.15(2)
C916 C917 1.45(3)
N918 C919 1.16(3)
C919 C920 1.47(3)
N921 C922 1.13(2)
C922 C923 1.45(3)
C924 N926 1.15(3)
C924 C925 1.46(3)
C927 N929 1.09(3)
C927 C928 1.43(5)
C933 N29 1.16(4)
C933 C934 1.43(4)
O3 C932 1.389(19)
F101 B10 1.384(19)
F102 B10 1.400(18)
F103 B10 1.382(18)
F104 B10 1.381(19)
